data_7708604
loop_
_publ_author_name
'Bezzubov, Stanislav'
'Ermolov, Kirill'
'Gorbunov, Alexander'
'Kalle, Paulina'
'Lentin, Ivan'
'Latyshev, Gennadij'
'Kovalev, Vladimir'
'Vatsouro, Ivan'

_publ_section_title
;
 Inherently dinuclear iridium(III) meso architectures accessed by
 cyclometalation of calix[4]arene-based bis(aryltriazoles)
;
_journal_name_full 'Dalton Transactions'
_journal_paper_doi 10.1039/D1DT03579G
_journal_year 2021
_chemical_formula_moiety 'C140 H168 Cl2 Ir2 N12 O8, 6.5(C2 H4 Cl2), 2(C H2 Cl2)'
_chemical_formula_sum 'C155 H198 Cl19 Ir2 N12 O8'
_chemical_formula_weight 3415.19
_space_group_crystal_system monoclinic
_space_group_IT_number 14
_space_group_name_Hall '-P 2ybc'
_space_group_name_H-M_alt 'P 1 21/c 1'
_atom_sites_solution_hydrogens geom
_audit_creation_date 2020-11-18
_audit_creation_method
;
Olex2 1.2
(compiled 2018.05.29 svn.r3508 for OlexSys, GUI svn.r5506)
;
_audit_update_record
;
2020-11-18 deposited with the CCDC.	2021-10-27 downloaded from the CCDC.
;
_cell_angle_alpha 90
_cell_angle_beta 103.304(2)
_cell_angle_gamma 90
_cell_formula_units_Z 2
_cell_length_a 19.6360(13)
_cell_length_b 13.1399(6)
_cell_length_c 34.199(2)
_cell_measurement_reflns_used 9927
_cell_measurement_temperature 100
_cell_measurement_theta_max 28.34
_cell_measurement_theta_min 2.38
_cell_volume 8587.1(9)
_computing_cell_refinement 'SAINT v8.37A (Bruker, 2015)'
_computing_data_collection 'APEX3 v.2017.3_0 (Bruker AXS, 2017)'
_computing_data_reduction 'SAINT v8.37A (Bruker, 2015)'
_computing_molecular_graphics 'Olex2 (Dolomanov et al., 2009)'
_computing_publication_material 'Olex2 (Dolomanov et al., 2009)'
_computing_structure_refinement 'ShelXL (Sheldrick, 2015)'
_computing_structure_solution 'XT  (Sheldrick, 2015)'
_diffrn_ambient_temperature 100.0
_diffrn_detector 'PHOTON II area detector'
_diffrn_detector_area_resol_mean 10.4
_diffrn_detector_type 'CMOS sensor'
_diffrn_measured_fraction_theta_full 0.976
_diffrn_measured_fraction_theta_max 0.976
_diffrn_measurement_device 'three-circle diffractometer'
_diffrn_measurement_device_type 'Bruker APEX-II CCD'
_diffrn_measurement_method '\w scan'
_diffrn_radiation_monochromator 'mirror optics'
_diffrn_radiation_probe x-ray
_diffrn_radiation_type MoK\a
_diffrn_radiation_wavelength 0.71073
_diffrn_reflns_av_R_equivalents 0.0952
_diffrn_reflns_av_unetI/netI 0.0684
_diffrn_reflns_Laue_measured_fraction_full 0.976
_diffrn_reflns_Laue_measured_fraction_max 0.976
_diffrn_reflns_limit_h_max 23
_diffrn_reflns_limit_h_min -23
_diffrn_reflns_limit_k_max 15
_diffrn_reflns_limit_k_min -15
_diffrn_reflns_limit_l_max 40
_diffrn_reflns_limit_l_min -40
_diffrn_reflns_number 97984
_diffrn_reflns_point_group_measured_fraction_full 0.976
_diffrn_reflns_point_group_measured_fraction_max 0.976
_diffrn_reflns_theta_full 25.200
_diffrn_reflns_theta_max 25.200
_diffrn_reflns_theta_min 1.975
_diffrn_source 'fine-focus sealed X-ray tube'
_diffrn_source_type 'X-ray tube'
_diffrn_standards_number 0
_exptl_absorpt_coefficient_mu 1.898
_exptl_absorpt_correction_T_max 0.7457
_exptl_absorpt_correction_T_min 0.6090
_exptl_absorpt_correction_type multi-scan
_exptl_absorpt_process_details
'SADABS-2016/2 (Bruker,2016/2) was used for absorption correction. wR2(int) was 0.1375 before and 0.0685 after correction. The Ratio of minimum to maximum transmission is 0.8167. The \l/2 correction factor is Not present.'
_exptl_crystal_colour colourless
_exptl_crystal_colour_primary colourless
_exptl_crystal_density_diffrn 1.321
_exptl_crystal_description needle
_exptl_crystal_F_000 3506
_exptl_crystal_recrystallization_method 'Re-crystallisation from solvent: CH2Cl2, C2H4Cl2'
_exptl_crystal_size_max 0.35
_exptl_crystal_size_mid 0.12
_exptl_crystal_size_min 0.02
_refine_diff_density_max 1.815
_refine_diff_density_min -2.568
_refine_diff_density_rms 0.172
_refine_ls_extinction_method none
_refine_ls_goodness_of_fit_ref 1.051
_refine_ls_hydrogen_treatment constr
_refine_ls_matrix_type full
_refine_ls_number_parameters 819
_refine_ls_number_reflns 15109
_refine_ls_number_restraints 40
_refine_ls_restrained_S_all 1.052
_refine_ls_R_factor_all 0.1011
_refine_ls_R_factor_gt 0.0741
_refine_ls_shift/su_max 0.001
_refine_ls_shift/su_mean 0.000
_refine_ls_structure_factor_coef Fsqd
_refine_ls_weighting_details 'w=1/[\s^2^(Fo^2^)+(0.0758P)^2^+102.7877P] where P=(Fo^2^+2Fc^2^)/3'
_refine_ls_weighting_scheme calc
_refine_ls_wR_factor_gt 0.1756
_refine_ls_wR_factor_ref 0.1895
_reflns_Friedel_coverage 0.000
_reflns_number_gt 11175
_reflns_number_total 15109
_reflns_threshold_expression 'I > 2\s(I)'
_cod_data_source_file d1dt03579g2.cif
_cod_data_source_block v839e
_cod_original_cell_volume 8587.0(9)
_cod_database_code 7708604
_shelx_shelxl_version_number 2014/7
_shelx_space_group_comment
;
The symmetry employed for this shelxl refinement is uniquely defined
by the following loop, which should always be used as a source of
symmetry information in preference to the above space-group names.
They are only intended as comments.
;
_shelx_estimated_absorpt_t_max 0.963
_shelx_estimated_absorpt_t_min 0.556
_olex2_refinement_description
;
1. Fixed Uiso
 At 1.2 times of:
  All C(H) groups, All C(H,H) groups, All C(H,H,H,H) groups, All C(H,H,H,H,H,
  H,H,H) groups
 At 1.5 times of:
  All C(H,H,H) groups
2. Restrained distances
 C21-C028 = C02Z-C028 = C032-C02Z = C21-C20
 1.54 with sigma of 0.02
 Cl00-C02M \\sim Cl8-C02M \\sim Cl-C02I \\sim Cl7-C02I \\sim Cl10-C02I \\sim
Cl6-C02I
 with sigma of 0.01
 C0AA-C02A \\sim C3-C02A \\sim C18B-C02A
 with sigma of 0.01
 C02Z-C028 \\sim C21-C028 \\sim C21-C20 \\sim C032-C02Z
 with sigma of 0.01
 C0AA-C02A \\sim C4-C02A \\sim C5-C02A \\sim C3-C02A \\sim C18A-C02A \\sim
C18B-C02A
 with sigma of 0.01
3. Uiso/Uaniso restraints and constraints
Uanis(Cl) = Uanis(Cl7) = Uanis(Cl10) = Uanis(Cl6)
Uanis(C02M) = Uanis(Cl00) = Uanis(Cl8) = Uanis(C02I) = Uanis(Cl6) = Uanis(Cl7)
= Uanis(Cl10) = Uanis(Cl)
Uanis(C12) = Uanis(C1AA) = Uanis(C0) = Uanis(C13) = Uanis(C9) = Uanis(C7)
Uanis(C028) = Uanis(C21) = Uanis(C20) = Uanis(C032) = Uanis(C02Z)
Uanis(C4) = Uanis(C0AA) = Uanis(C18B) = Uanis(C18A) = Uanis(C3) = Uanis(C5)
Uanis(C02G) = Uanis(C02F)
Uanis(C02N) = Uanis(Cl03)
Uanis(C011) = Uanis(C00O) = Uanis(N2) = Uanis(N00E) = Uanis(N00M)
Uanis(C2) = Uanis(C00N) = Uanis(C00P)
Uanis(C018) = Uanis(C01M) = Uanis(C013)
Uanis(C02A) = Uanis(C4) = Uanis(C0AA) = Uanis(C18B) = Uanis(C18A) = Uanis(C3) =
Uanis(C5)
4. Others
 Fixed Sof: Cl00(0.75) Cl(0.25) H02K(0.5) H02L(0.5) H02I(0.5) H02J(0.5)
 HB(0.25) H2AA(0.25) HC(0.25) HD(0.25) HE(0.25) HF(0.25) HG(0.25) HH(0.25)
 C12(0.75) H12A(0.75) H12B(0.75) H12C(0.75) H3AA(0.75) HI(0.75) HJ(0.25)
 HK(0.25) C1AA(0.75) H1AA(0.75) H1AB(0.75) H1AC(0.75) C0(0.75) H0A(0.75)
 H0B(0.75) H0C(0.75) C0AA(0.5) H0AA(0.5) H0AB(0.5) H0AC(0.5) C02Z(0.5) H02(0.5)
 HO(0.5) C032(0.5) H03A(0.5) H03B(0.5) H03C(0.5) Cl8(0.25) C20(0.5) H20A(0.5)
 H20B(0.5) H20C(0.5) C21(0.5) H21A(0.5) H21B(0.5) C18B(0.5) H18A(0.5) H18B(0.5)
 H18C(0.5) C3(0.5) H3A(0.5) H3B(0.5) H3C(0.5) Cl6(0.25) Cl7(0.25) Cl10(0.25)
 C13(0.25) H13A(0.25) H13B(0.25) H13C(0.25) C9(0.25) H9A(0.25) H9B(0.25)
 H9C(0.25) C7(0.25) H7A(0.25) H7B(0.25) H7C(0.25) C4(0.5) H4A(0.5) H4B(0.5)
 H4C(0.5) C5(0.5) H5A(0.5) H5B(0.5) H5C(0.5) C18A(0.5) H18D(0.5) H18E(0.5)
 H18F(0.5) Cl0A(0.75) Cl2(0.75) C6(0.75) H6A(0.75) H6B(0.75) C8(0.75) H8A(0.75)
 H8B(0.75)
5.a Secondary CH2 refined with riding coordinates:
 C00J(H00A,H00B), C00Y(H00C,H00D), C010(H01A,H01B), C017(H01C,H01D), C018(H01E,
 H01F), C01T(H01S,H01T), C01X(H01U,H01W), C01Z(H01X,H01Y), C020(H02A,H02B),
 C028(H02K,H02L), C028(H02I,H02J), C02C(H02M,H02N), C02D(H02O,H02P), C02F(H4AA,
 H), C02G(H5AA,HA), C02I(HB,H2AA), C02I(HC,HD), C02I(HE,HF), C02I(HG,HH),
 C02M(H3AA,HI), C02M(HJ,HK), C02N(H6AA,HL), C02Z(H02,HO), C21(H21A,H21B),
 C6(H6A,H6B), C8(H8A,H8B)
5.b Aromatic/amide H refined with riding coordinates:
 C00P(H00P), C00R(H00R), C00S(H00S), C00W(H00W), C011(H011), C014(H014),
 C016(H016), C01A(H01G), C01B(H01H), C01D(H01I), C01G(H01J), C01I(H01K),
 C01J(H01L), C01L(H01M), C01P(H01Q), C01R(H01R), C01V(H01V), C025(H025)
5.c Idealised Me refined as rotating group:
 C01O(H01N,H01O,H01P), C021(H02C,H02D,H02E), C024(H02F,H02G,H02H), C02E(H02Q,
 H02R,H02S), C02K(H02T,H02U,H02V), C12(H12A,H12B,H12C), C02O(H02W,H02X,H02Y),
 C1AA(H1AA,H1AB,H1AC), C0(H0A,H0B,H0C), C02U(H02Z,HM,HN), C0AA(H0AA,H0AB,H0AC),
 C032(H03A,H03B,H03C), C20(H20A,H20B,H20C), C18B(H18A,H18B,H18C), C3(H3A,H3B,
 H3C), C13(H13A,H13B,H13C), C9(H9A,H9B,H9C), C7(H7A,H7B,H7C), C4(H4A,H4B,H4C),
 C5(H5A,H5B,H5C), C18A(H18D,H18E,H18F)
;
_smtbx_masks_void_probe_radius 1.2
_smtbx_masks_void_truncation_radius 1.2
_olex2_submission_special_instructions 'No special instructions were received'

loop_
_space_group_symop_operation_xyz
'x, y, z'
'-x, y+1/2, -z+1/2'
'-x, -y, -z'
'x, -y-1/2, z-1/2'

loop_
_atom_site_label
_atom_site_type_symbol
_atom_site_fract_x
_atom_site_fract_y
_atom_site_fract_z
_atom_site_U_iso_or_equiv
_atom_site_adp_type
_atom_site_occupancy
_atom_site_site_symmetry_order
_atom_site_calc_flag
_atom_site_refinement_flags_posn
_atom_site_refinement_flags_adp
_atom_site_refinement_flags_occupancy
_atom_site_disorder_assembly
_atom_site_disorder_group
Ir1 Ir 0.49276(2) -0.11216(2) 0.46436(2) 0.02140(11) Uani 1 1 d . . . . .
Cl1 Cl 0.41519(10) 0.02217(15) 0.48337(6) 0.0224(4) Uani 1 1 d . . . . .
Cl03 Cl 0.96325(17) 1.0940(2) 0.54219(10) 0.0575(8) Uani 1 1 d . . . . .
Cl04 Cl 0.48789(16) 0.3414(3) 0.67064(9) 0.0623(8) Uani 1 1 d . . . . .
Cl05 Cl 0.5536(2) 0.5011(2) 0.63358(11) 0.0737(10) Uani 1 1 d . . . . .
Cl06 Cl 0.5825(2) 0.7618(2) 0.63694(12) 0.0733(10) Uani 1 1 d . . . . .
Cl00 Cl 0.6850(2) 0.5482(4) 0.57971(15) 0.0699(9) Uani 0.75 1 d D . P A 1
Cl08 Cl 0.7494(2) 0.8185(4) 0.63820(13) 0.0901(13) Uani 1 1 d . . . . .
O00A O 0.7136(3) 0.3037(5) 0.40653(18) 0.0306(15) Uani 1 1 d . . . . .
O00B O 0.6078(3) 0.3074(5) 0.3122(2) 0.0326(15) Uani 1 1 d . . . . .
N1 N 0.5082(4) -0.0332(5) 0.4159(2) 0.0267(17) Uani 1 1 d . . . . .
N2 N 0.5237(4) 0.2139(5) 0.4945(2) 0.0271(8) Uani 1 1 d . . . . .
N00E N 0.5682(4) 0.2150(5) 0.4707(2) 0.0271(8) Uani 1 1 d . . . . .
O00G O 0.7029(3) 0.1089(5) 0.3352(2) 0.0335(15) Uani 1 1 d . . . . .
N00H N 0.5465(4) 0.0431(6) 0.3709(2) 0.0314(19) Uani 1 1 d . . . . .
O00I O 0.7787(4) 0.0833(5) 0.4293(2) 0.0378(16) Uani 1 1 d . . . . .
C00J C 0.6022(5) 0.3313(7) 0.4236(3) 0.028(2) Uani 1 1 d . . . . .
H00A H 0.6068 0.4061 0.4220 0.033 Uiso 1 1 calc R . . . .
H00B H 0.5785 0.3058 0.3967 0.033 Uiso 1 1 calc R . . . .
C00K C 0.4639(5) -0.0579(6) 0.3802(3) 0.0260(19) Uani 1 1 d . . . . .
N00L N 0.5591(4) 0.0275(5) 0.4110(2) 0.0311(18) Uani 1 1 d . . . . .
N00M N 0.5596(4) 0.3057(5) 0.4532(2) 0.0271(8) Uani 1 1 d . . . . .
C00N C 0.4397(5) 0.3111(7) 0.5191(3) 0.0263(11) Uani 1 1 d . . . . .
C00O C 0.4869(5) 0.3043(7) 0.4922(3) 0.0271(8) Uani 1 1 d . . . . .
C00P C 0.3976(4) 0.2254(7) 0.5718(3) 0.0263(11) Uani 1 1 d . . . . .
H00P H 0.3985 0.1694 0.5895 0.032 Uiso 1 1 calc R . . . .
C2 C 0.4420(5) 0.2255(7) 0.5444(3) 0.0263(11) Uani 1 1 d . . . . .
C00R C 0.4890(5) -0.0058(7) 0.3510(3) 0.032(2) Uani 1 1 d . . . . .
H00R H 0.4695 -0.0049 0.3229 0.038 Uiso 1 1 calc R . . . .
C00S C 0.3650(5) -0.2427(7) 0.4252(3) 0.033(2) Uani 1 1 d . . . . .
H00S H 0.3670 -0.2722 0.4508 0.040 Uiso 1 1 calc R . . . .
C00T C 0.7053(5) 0.4233(7) 0.3196(3) 0.027(2) Uani 1 1 d . . . . .
C1 C 0.4142(4) -0.1697(7) 0.4208(3) 0.028(2) Uani 1 1 d . . . . .
C00V C 0.4089(5) -0.1290(7) 0.3821(3) 0.029(2) Uani 1 1 d . . . . .
C00W C 0.3530(5) 0.3062(7) 0.5728(3) 0.032(2) Uani 1 1 d . . . . .
H00W H 0.3228 0.3041 0.5909 0.039 Uiso 1 1 calc R . . . .
C00X C 0.6687(5) 0.3397(7) 0.3007(3) 0.031(2) Uani 1 1 d . . . . .
C00Y C 0.6860(5) 0.4766(7) 0.3554(3) 0.031(2) Uani 1 1 d . . . . .
H00C H 0.6738 0.5485 0.3485 0.037 Uiso 1 1 calc R . . . .
H00D H 0.6445 0.4431 0.3616 0.037 Uiso 1 1 calc R . . . .
C00Z C 0.7460(5) 0.4721(6) 0.3915(3) 0.027(2) Uani 1 1 d . . . . .
C010 C 0.6746(5) 0.2834(8) 0.4365(3) 0.036(2) Uani 1 1 d . . . . .
H01A H 0.6996 0.3120 0.4626 0.043 Uiso 1 1 calc R . . . .
H01B H 0.6701 0.2090 0.4397 0.043 Uiso 1 1 calc R . . . .
C011 C 0.5120(5) 0.3643(7) 0.4653(3) 0.0271(8) Uani 1 1 d . . . . .
H011 H 0.4986 0.4319 0.4572 0.032 Uiso 1 1 calc R . . . .
C012 C 0.8216(5) 0.3738(7) 0.4446(3) 0.031(2) Uani 1 1 d . . . . .
C013 C 0.6927(5) 0.2844(7) 0.2718(3) 0.0308(12) Uani 1 1 d . . . . .
C014 C 0.3559(5) -0.1592(8) 0.3495(3) 0.037(2) Uani 1 1 d . . . . .
H014 H 0.3526 -0.1297 0.3237 0.044 Uiso 1 1 calc R . . . .
C015 C 0.7599(5) 0.3839(7) 0.4153(3) 0.029(2) Uani 1 1 d . . . . .
C016 C 0.3959(5) 0.3933(7) 0.5213(3) 0.036(2) Uani 1 1 d . . . . .
H016 H 0.3963 0.4513 0.5048 0.043 Uiso 1 1 calc R . . . .
C017 C 0.8445(5) 0.2708(7) 0.4638(3) 0.032(2) Uani 1 1 d . . . . .
H01C H 0.8817 0.2806 0.4885 0.038 Uiso 1 1 calc R . . . .
H01D H 0.8044 0.2366 0.4712 0.038 Uiso 1 1 calc R . . . .
C018 C 0.6604(5) 0.1828(7) 0.2557(3) 0.0308(12) Uani 1 1 d . . . . .
H01E H 0.6195 0.1679 0.2671 0.037 Uiso 1 1 calc R . . . .
H01F H 0.6442 0.1862 0.2261 0.037 Uiso 1 1 calc R . . . .
Cl Cl 0.7367(7) 0.4221(9) 0.5306(4) 0.0699(9) Uani 0.25 1 d D . P B 1
C01A C 0.8672(5) 0.4560(7) 0.4523(3) 0.030(2) Uani 1 1 d . . . . .
H01G H 0.9086 0.4503 0.4730 0.036 Uiso 1 1 calc R . . . .
C01B C 0.7510(5) 0.3192(7) 0.2597(3) 0.030(2) Uani 1 1 d . . . . .
H01H H 0.7665 0.2827 0.2394 0.036 Uiso 1 1 calc R . . . .
C01C C 0.8719(5) 0.2057(7) 0.4342(3) 0.031(2) Uani 1 1 d . . . . .
C01D C 0.3512(5) 0.3907(8) 0.5479(3) 0.039(2) Uani 1 1 d . . . . .
H01I H 0.3202 0.4456 0.5489 0.046 Uiso 1 1 calc R . . . .
C01E C 0.9575(5) 0.1832(7) 0.3929(3) 0.030(2) Uani 1 1 d . . . . .
C01F C 0.7355(5) 0.0667(7) 0.3072(3) 0.030(2) Uani 1 1 d . . . . .
C01G C 0.7646(5) 0.4550(7) 0.3068(3) 0.028(2) Uani 1 1 d . . . . .
H01J H 0.7901 0.5122 0.3195 0.034 Uiso 1 1 calc R . . . .
C01H C 0.7879(5) 0.4058(8) 0.2760(3) 0.033(2) Uani 1 1 d . . . . .
C01I C 0.9315(5) 0.2352(7) 0.4217(3) 0.030(2) Uani 1 1 d . . . . .
H01K H 0.9557 0.2942 0.4335 0.036 Uiso 1 1 calc R . . . .
C01J C 0.9199(5) 0.0994(7) 0.3751(3) 0.031(2) Uani 1 1 d . . . . .
H01L H 0.9356 0.0637 0.3547 0.037 Uiso 1 1 calc R . . . .
C01L C 0.3128(5) -0.2726(8) 0.3923(3) 0.042(3) Uani 1 1 d . . . . .
H01M H 0.2797 -0.3222 0.3960 0.051 Uiso 1 1 calc R . . . .
C01M C 0.7145(5) 0.0988(7) 0.2672(3) 0.0308(12) Uani 1 1 d . . . . .
C01N C 0.9065(5) 0.6373(7) 0.4393(3) 0.038(2) Uani 1 1 d . . . . .
C01O C 0.7522(6) -0.1188(9) 0.5024(4) 0.060(3) Uani 1 1 d . . . . .
H01N H 0.7798 -0.1730 0.4938 0.090 Uiso 1 1 calc GR . . . .
H01O H 0.7084 -0.1472 0.5067 0.090 Uiso 1 1 calc GR . . . .
H01P H 0.7790 -0.0887 0.5274 0.090 Uiso 1 1 calc GR . . . .
C01P C 0.7486(5) 0.0581(8) 0.2391(3) 0.038(2) Uani 1 1 d . . . . .
H01Q H 0.7332 0.0772 0.2117 0.045 Uiso 1 1 calc R . . . .
C01Q C 0.7912(5) 0.0000(7) 0.3194(3) 0.034(2) Uani 1 1 d . . . . .
C01R C 0.3081(5) -0.2325(8) 0.3549(3) 0.042(3) Uani 1 1 d . . . . .
H01R H 0.2723 -0.2546 0.3329 0.051 Uiso 1 1 calc R . . . .
C01S C 0.8593(5) 0.0655(7) 0.3863(3) 0.032(2) Uani 1 1 d . . . . .
C01T C 0.5951(6) 0.1056(8) 0.3548(4) 0.045(3) Uani 1 1 d . . . . .
H01S H 0.6130 0.1613 0.3739 0.053 Uiso 1 1 calc R . . . .
H01T H 0.5701 0.1365 0.3291 0.053 Uiso 1 1 calc R . . . .
C01U C 0.8375(5) 0.1183(7) 0.4169(3) 0.030(2) Uani 1 1 d . . . . .
C01V C 0.7934(5) 0.5529(7) 0.4004(3) 0.031(2) Uani 1 1 d . . . . .
H01V H 0.7837 0.6138 0.3851 0.037 Uiso 1 1 calc R . . . .
C01W C 0.8539(5) 0.5475(7) 0.4304(3) 0.032(2) Uani 1 1 d . . . . .
C01X C 0.8193(5) -0.0239(7) 0.3634(3) 0.038(2) Uani 1 1 d . . . . .
H01U H 0.8508 -0.0836 0.3659 0.046 Uiso 1 1 calc R . . . .
H01W H 0.7799 -0.0421 0.3757 0.046 Uiso 1 1 calc R . . . .
C01Y C 0.8044(5) -0.0098(8) 0.2500(3) 0.042(3) Uani 1 1 d . . . . .
C01Z C 0.5262(6) 0.3741(8) 0.6307(3) 0.048(3) Uani 1 1 d . . . . .
H01X H 0.5669 0.3293 0.6312 0.058 Uiso 1 1 calc R . . . .
H01Y H 0.4919 0.3628 0.6050 0.058 Uiso 1 1 calc R . . . .
C020 C 0.7361(6) -0.0380(9) 0.4703(4) 0.056(3) Uani 1 1 d . . . . .
H02A H 0.7075 -0.0684 0.4454 0.067 Uiso 1 1 calc R . . . .
H02B H 0.7078 0.0161 0.4791 0.067 Uiso 1 1 calc R . . . .
C021 C 1.0372(6) 0.1651(10) 0.3440(3) 0.051(3) Uani 1 1 d . . . . .
H02C H 1.0395 0.0911 0.3478 0.077 Uiso 1 1 calc GR . . . .
H02D H 1.0811 0.1892 0.3382 0.077 Uiso 1 1 calc GR . . . .
H02E H 0.9982 0.1820 0.3214 0.077 Uiso 1 1 calc GR . . . .
C022 C 1.0263(5) 0.2158(8) 0.3819(3) 0.037(2) Uani 1 1 d . . . . .
C023 C 0.8502(6) 0.4440(9) 0.2601(3) 0.044(3) Uani 1 1 d . . . . .
C024 C 1.0880(6) 0.1868(11) 0.4178(4) 0.060(3) Uani 1 1 d . . . . .
H02F H 1.0833 0.2240 0.4419 0.090 Uiso 1 1 calc GR . . . .
H02G H 1.1325 0.2047 0.4112 0.090 Uiso 1 1 calc GR . . . .
H02H H 1.0869 0.1134 0.4228 0.090 Uiso 1 1 calc GR . . . .
C025 C 0.8248(5) -0.0377(7) 0.2901(3) 0.040(2) Uani 1 1 d . . . . .
H025 H 0.8627 -0.0838 0.2981 0.048 Uiso 1 1 calc R . . . .
C028 C 0.5491(6) 0.3688(11) 0.2966(4) 0.072(3) Uani 1 1 d D . . . .
H02K H 0.5631 0.4409 0.3017 0.086 Uiso 0.5 1 calc R . P C 2
H02L H 0.5130 0.3542 0.3119 0.086 Uiso 0.5 1 calc R . P C 2
H02I H 0.5518 0.3880 0.2691 0.086 Uiso 0.5 1 calc R . P D 1
H02J H 0.5552 0.4323 0.3127 0.086 Uiso 0.5 1 calc R . P D 1
C02A C 0.8441(6) -0.0491(10) 0.2187(4) 0.073(3) Uani 1 1 d D . . . .
C02C C 0.7987(6) 0.0082(8) 0.4613(3) 0.046(3) Uani 1 1 d . . . . .
H02M H 0.8268 0.0414 0.4857 0.055 Uiso 1 1 calc R . . . .
H02N H 0.8278 -0.0453 0.4528 0.055 Uiso 1 1 calc R . . . .
C02D C 0.6543(6) 0.0444(8) 0.3481(5) 0.060(4) Uani 1 1 d . . . . .
H02O H 0.6776 0.0096 0.3733 0.072 Uiso 1 1 calc R . . . .
H02P H 0.6370 -0.0082 0.3275 0.072 Uiso 1 1 calc R . . . .
C02E C 0.8906(6) 0.5286(9) 0.2861(4) 0.056(3) Uani 1 1 d . . . . .
H02Q H 0.8593 0.5863 0.2869 0.084 Uiso 1 1 calc GR . . . .
H02R H 0.9296 0.5507 0.2747 0.084 Uiso 1 1 calc GR . . . .
H02S H 0.9089 0.5031 0.3134 0.084 Uiso 1 1 calc GR . . . .
C02F C 0.6739(7) 0.8836(10) 0.6120(4) 0.066(3) Uani 1 1 d . . . . .
H4AA H 0.6612 0.9365 0.6297 0.080 Uiso 1 1 calc R . . . .
H H 0.6844 0.9181 0.5883 0.080 Uiso 1 1 calc R . . . .
C02G C 0.6140(7) 0.8146(11) 0.5985(4) 0.066(3) Uani 1 1 d . . . . .
H5AA H 0.6282 0.7590 0.5826 0.080 Uiso 1 1 calc R . . . .
HA H 0.5756 0.8527 0.5806 0.080 Uiso 1 1 calc R . . . .
C02I C 0.7879(6) 0.5327(9) 0.5358(4) 0.0699(9) Uani 1 1 d D . . . .
HB H 0.8365 0.5187 0.5508 0.084 Uiso 0.25 1 calc R . P B 1
H2AA H 0.7888 0.5621 0.5093 0.084 Uiso 0.25 1 calc R . P B 1
HC H 0.8138 0.5736 0.5197 0.084 Uiso 0.25 1 calc R . P B 4
HD H 0.7529 0.4908 0.5171 0.084 Uiso 0.25 1 calc R . P B 4
HE H 0.8372 0.5556 0.5411 0.084 Uiso 0.25 1 calc R . P B 2
HF H 0.7674 0.5461 0.5070 0.084 Uiso 0.25 1 calc R . P B 2
HG H 0.8204 0.5727 0.5237 0.084 Uiso 0.25 1 calc R . P B 3
HH H 0.7530 0.5002 0.5138 0.084 Uiso 0.25 1 calc R . P B 3
C02K C 0.8235(7) 0.4844(12) 0.2170(4) 0.076(4) Uani 1 1 d . . . . .
H02T H 0.7955 0.4317 0.2004 0.114 Uiso 1 1 calc GR . . . .
H02U H 0.8635 0.5023 0.2057 0.114 Uiso 1 1 calc GR . . . .
H02V H 0.7945 0.5449 0.2176 0.114 Uiso 1 1 calc GR . . . .
C12 C 0.9202(8) 0.6651(11) 0.4843(5) 0.049(2) Uani 0.75 1 d . . P E 1
H12A H 0.8757 0.6805 0.4914 0.074 Uiso 0.75 1 calc GR . P E 1
H12B H 0.9508 0.7249 0.4897 0.074 Uiso 0.75 1 calc GR . P E 1
H12C H 0.9429 0.6077 0.5005 0.074 Uiso 0.75 1 calc GR . P E 1
C02M C 0.7508(7) 0.6030(9) 0.5594(4) 0.0699(9) Uani 1 1 d D . . . .
H3AA H 0.7298 0.6596 0.5415 0.084 Uiso 0.75 1 calc R . P A 1
HI H 0.7865 0.6329 0.5817 0.084 Uiso 0.75 1 calc R . P A 1
HJ H 0.7253 0.6412 0.5356 0.084 Uiso 0.25 1 calc R . P A 2
HK H 0.7924 0.6460 0.5699 0.084 Uiso 0.25 1 calc R . P A 2
C02N C 0.9915(7) 0.9862(9) 0.5187(4) 0.0575(8) Uani 1 1 d . . . . .
H6AA H 1.0332 0.9562 0.5370 0.069 Uiso 1 1 calc R . . . .
HL H 0.9540 0.9342 0.5137 0.069 Uiso 1 1 calc R . . . .
C02O C 1.0274(7) 0.3320(9) 0.3760(4) 0.057(3) Uani 1 1 d . . . . .
H02W H 0.9876 0.3522 0.3544 0.086 Uiso 1 1 calc GR . . . .
H02X H 1.0711 0.3516 0.3687 0.086 Uiso 1 1 calc GR . . . .
H02Y H 1.0244 0.3662 0.4010 0.086 Uiso 1 1 calc GR . . . .
C1AA C 0.9768(8) 0.6017(11) 0.4310(5) 0.049(2) Uani 0.75 1 d . . P E 1
H1AA H 0.9938 0.5421 0.4477 0.074 Uiso 0.75 1 calc GR . P E 1
H1AB H 1.0113 0.6567 0.4376 0.074 Uiso 0.75 1 calc GR . P E 1
H1AC H 0.9701 0.5836 0.4026 0.074 Uiso 0.75 1 calc GR . P E 1
C0 C 0.8830(8) 0.7298(11) 0.4142(5) 0.049(2) Uani 0.75 1 d . . P E 1
H0A H 0.8769 0.7125 0.3857 0.074 Uiso 0.75 1 calc GR . P E 1
H0B H 0.9184 0.7834 0.4213 0.074 Uiso 0.75 1 calc GR . P E 1
H0C H 0.8385 0.7540 0.4191 0.074 Uiso 0.75 1 calc GR . P E 1
C02U C 0.9010(6) 0.3553(10) 0.2593(5) 0.070(4) Uani 1 1 d . . . . .
H02Z H 0.9136 0.3235 0.2859 0.106 Uiso 1 1 calc GR . . . .
HM H 0.9433 0.3812 0.2522 0.106 Uiso 1 1 calc GR . . . .
HN H 0.8785 0.3049 0.2394 0.106 Uiso 1 1 calc GR . . . .
C0AA C 0.7921(12) -0.086(2) 0.1804(6) 0.073(3) Uani 0.5 1 d D . P F 2
H0AA H 0.8179 -0.1057 0.1602 0.110 Uiso 0.5 1 calc GR . P F 2
H0AB H 0.7593 -0.0312 0.1698 0.110 Uiso 0.5 1 calc GR . P F 2
H0AC H 0.7662 -0.1450 0.1870 0.110 Uiso 0.5 1 calc GR . P F 2
C02Z C 0.5164(11) 0.357(2) 0.2528(5) 0.072(3) Uani 0.5 1 d D . P G 2
H02 H 0.4971 0.2874 0.2470 0.086 Uiso 0.5 1 calc R . P G 2
HO H 0.5512 0.3693 0.2365 0.086 Uiso 0.5 1 calc R . P G 2
C032 C 0.4586(12) 0.435(2) 0.2436(10) 0.072(3) Uani 0.5 1 d D . P G 2
H03A H 0.4721 0.4903 0.2275 0.108 Uiso 0.5 1 calc GR . P G 2
H03B H 0.4509 0.4632 0.2688 0.108 Uiso 0.5 1 calc GR . P G 2
H03C H 0.4155 0.4033 0.2285 0.108 Uiso 0.5 1 calc GR . P G 2
Cl8 Cl 0.7020(7) 0.6522(11) 0.5917(4) 0.0699(9) Uani 0.25 1 d D . P A 2
C20 C 0.4204(12) 0.400(2) 0.2685(9) 0.072(3) Uani 0.5 1 d D . P G 1
H20A H 0.3794 0.3584 0.2565 0.108 Uiso 0.5 1 calc GR . P G 1
H20B H 0.4392 0.4308 0.2472 0.108 Uiso 0.5 1 calc GR . P G 1
H20C H 0.4068 0.4532 0.2852 0.108 Uiso 0.5 1 calc GR . P G 1
C21 C 0.4756(7) 0.333(2) 0.2942(9) 0.072(3) Uani 0.5 1 d D . P G 1
H21A H 0.4675 0.3302 0.3217 0.086 Uiso 0.5 1 calc R . P G 1
H21B H 0.4706 0.2630 0.2832 0.086 Uiso 0.5 1 calc R . P G 1
C18B C 0.8558(16) -0.1650(13) 0.2245(9) 0.073(3) Uani 0.5 1 d D . P F 1
H18A H 0.8107 -0.2002 0.2170 0.110 Uiso 0.5 1 calc GR . P F 1
H18B H 0.8777 -0.1792 0.2528 0.110 Uiso 0.5 1 calc GR . P F 1
H18C H 0.8864 -0.1889 0.2075 0.110 Uiso 0.5 1 calc GR . P F 1
C3 C 0.9172(10) 0.001(2) 0.2304(9) 0.073(3) Uani 0.5 1 d D . P F 1
H3A H 0.9457 -0.0228 0.2122 0.110 Uiso 0.5 1 calc GR . P F 1
H3B H 0.9399 -0.0181 0.2581 0.110 Uiso 0.5 1 calc GR . P F 1
H3C H 0.9123 0.0750 0.2285 0.110 Uiso 0.5 1 calc GR . P F 1
Cl6 Cl 0.8458(9) 0.4536(13) 0.5684(7) 0.0699(9) Uani 0.25 1 d D . P B 4
Cl7 Cl 0.7901(8) 0.4020(7) 0.5416(5) 0.0699(9) Uani 0.25 1 d D . P B 2
Cl10 Cl 0.8346(9) 0.4386(14) 0.5670(7) 0.0699(9) Uani 0.25 1 d D . P B 3
C13 C 0.858(2) 0.736(3) 0.4459(15) 0.049(2) Uani 0.25 1 d . . P E 2
H13A H 0.8165 0.7395 0.4237 0.074 Uiso 0.25 1 calc GR . P E 2
H13B H 0.8855 0.7988 0.4464 0.074 Uiso 0.25 1 calc GR . P E 2
H13C H 0.8439 0.7290 0.4714 0.074 Uiso 0.25 1 calc GR . P E 2
C9 C 0.963(2) 0.626(3) 0.4746(15) 0.049(2) Uani 0.25 1 d . . P E 2
H9A H 0.9440 0.6128 0.4981 0.074 Uiso 0.25 1 calc GR . P E 2
H9B H 0.9915 0.6878 0.4787 0.074 Uiso 0.25 1 calc GR . P E 2
H9C H 0.9927 0.5679 0.4706 0.074 Uiso 0.25 1 calc GR . P E 2
C7 C 0.929(2) 0.661(3) 0.3990(14) 0.049(2) Uani 0.25 1 d . . P E 2
H7A H 0.9565 0.6031 0.3923 0.074 Uiso 0.25 1 calc GR . P E 2
H7B H 0.9584 0.7222 0.4023 0.074 Uiso 0.25 1 calc GR . P E 2
H7C H 0.8878 0.6710 0.3773 0.074 Uiso 0.25 1 calc GR . P E 2
C4 C 0.8078(14) -0.018(2) 0.1755(5) 0.073(3) Uani 0.5 1 d D . P F 1
H4A H 0.8314 -0.0513 0.1565 0.110 Uiso 0.5 1 calc GR . P F 1
H4B H 0.8102 0.0558 0.1727 0.110 Uiso 0.5 1 calc GR . P F 1
H4C H 0.7587 -0.0397 0.1698 0.110 Uiso 0.5 1 calc GR . P F 1
C5 C 0.8800(14) 0.0431(16) 0.2038(9) 0.073(3) Uani 0.5 1 d D . P F 2
H5A H 0.9183 0.0191 0.1922 0.110 Uiso 0.5 1 calc GR . P F 2
H5B H 0.8988 0.0885 0.2265 0.110 Uiso 0.5 1 calc GR . P F 2
H5C H 0.8458 0.0800 0.1834 0.110 Uiso 0.5 1 calc GR . P F 2
C18A C 0.8981(14) -0.133(2) 0.2346(8) 0.073(3) Uani 0.5 1 d D . P F 2
H18D H 0.8752 -0.1891 0.2455 0.110 Uiso 0.5 1 calc GR . P F 2
H18E H 0.9358 -0.1051 0.2558 0.110 Uiso 0.5 1 calc GR . P F 2
H18F H 0.9177 -0.1584 0.2125 0.110 Uiso 0.5 1 calc GR . P F 2
Cl0A Cl 0.4040(3) 0.1252(4) 0.25370(14) 0.0788(15) Uani 0.75 1 d . . P . .
Cl2 Cl 0.2983(3) 0.2574(3) 0.17858(17) 0.0870(17) Uani 0.75 1 d . . P . .
C6 C 0.2915(13) 0.2485(19) 0.2255(7) 0.101(7) Uiso 0.75 1 d . . P . .
H6A H 0.3087 0.3143 0.2381 0.121 Uiso 0.75 1 calc R . P . .
H6B H 0.2406 0.2472 0.2242 0.121 Uiso 0.75 1 calc R . P . .
C8 C 0.3226(13) 0.169(2) 0.2558(8) 0.102(7) Uiso 0.75 1 d . . P . .
H8A H 0.2903 0.1100 0.2523 0.122 Uiso 0.75 1 calc R . P . .
H8B H 0.3254 0.1969 0.2829 0.122 Uiso 0.75 1 calc R . P . .

loop_
_atom_site_aniso_label
_atom_site_aniso_U_11
_atom_site_aniso_U_22
_atom_site_aniso_U_33
_atom_site_aniso_U_23
_atom_site_aniso_U_13
_atom_site_aniso_U_12
Ir1 0.02208(18) 0.02202(18) 0.02182(18) -0.00161(15) 0.00857(12) -0.00054(15)
Cl1 0.0259(11) 0.0200(10) 0.0228(11) -0.0044(8) 0.0089(8) 0.0021(8)
Cl03 0.072(2) 0.0434(16) 0.0597(18) -0.0054(13) 0.0194(15) -0.0022(14)
Cl04 0.0551(18) 0.085(2) 0.0462(17) 0.0002(16) 0.0096(14) -0.0029(17)
Cl05 0.102(3) 0.0424(17) 0.075(2) -0.0002(16) 0.017(2) -0.0137(17)
Cl06 0.079(2) 0.0431(18) 0.096(3) -0.0017(17) 0.015(2) -0.0060(16)
Cl00 0.069(2) 0.068(2) 0.074(2) 0.0081(18) 0.0175(18) 0.0003(17)
Cl08 0.060(2) 0.120(3) 0.083(3) -0.009(2) 0.0023(19) 0.028(2)
O00A 0.042(4) 0.029(3) 0.027(3) -0.007(3) 0.021(3) -0.012(3)
O00B 0.026(3) 0.024(3) 0.053(4) 0.000(3) 0.020(3) 0.002(3)
N1 0.024(4) 0.020(4) 0.040(5) -0.007(3) 0.015(3) -0.001(3)
N2 0.0289(19) 0.0236(17) 0.030(2) -0.0015(15) 0.0089(15) -0.0031(14)
N00E 0.0289(19) 0.0236(17) 0.030(2) -0.0015(15) 0.0089(15) -0.0031(14)
O00G 0.033(3) 0.029(3) 0.045(4) -0.006(3) 0.022(3) -0.009(3)
N00H 0.045(5) 0.032(4) 0.027(4) 0.005(3) 0.028(4) 0.009(4)
O00I 0.043(4) 0.022(3) 0.054(4) 0.003(3) 0.023(3) -0.005(3)
C00J 0.037(5) 0.025(5) 0.028(5) 0.002(4) 0.020(4) -0.006(4)
C00K 0.035(5) 0.021(4) 0.022(5) -0.001(4) 0.005(4) 0.009(4)
N00L 0.032(4) 0.023(4) 0.045(5) -0.004(4) 0.023(4) 0.003(3)
N00M 0.0289(19) 0.0236(17) 0.030(2) -0.0015(15) 0.0089(15) -0.0031(14)
C00N 0.027(3) 0.026(3) 0.027(3) -0.006(2) 0.008(2) -0.005(2)
C00O 0.0289(19) 0.0236(17) 0.030(2) -0.0015(15) 0.0089(15) -0.0031(14)
C00P 0.027(3) 0.026(3) 0.027(3) -0.006(2) 0.008(2) -0.005(2)
C2 0.027(3) 0.026(3) 0.027(3) -0.006(2) 0.008(2) -0.005(2)
C00R 0.046(6) 0.031(5) 0.020(5) 0.005(4) 0.011(4) 0.005(4)
C00S 0.029(5) 0.036(5) 0.032(5) -0.002(4) 0.005(4) -0.008(4)
C00T 0.031(5) 0.023(4) 0.029(5) 0.004(4) 0.009(4) 0.000(4)
C1 0.019(4) 0.036(5) 0.025(5) -0.011(4) 0.001(4) -0.001(4)
C00V 0.034(5) 0.032(5) 0.020(5) -0.004(4) 0.006(4) 0.004(4)
C00W 0.033(5) 0.032(5) 0.036(5) -0.014(4) 0.015(4) -0.003(4)
C00X 0.026(5) 0.032(5) 0.037(5) 0.010(4) 0.011(4) 0.004(4)
C00Y 0.032(5) 0.025(5) 0.040(6) -0.006(4) 0.019(4) -0.001(4)
C00Z 0.027(5) 0.022(5) 0.036(5) -0.009(4) 0.017(4) 0.000(4)
C010 0.033(5) 0.044(6) 0.034(6) 0.002(5) 0.015(4) -0.009(4)
C011 0.0289(19) 0.0236(17) 0.030(2) -0.0015(15) 0.0089(15) -0.0031(14)
C012 0.036(5) 0.027(5) 0.035(5) 0.001(4) 0.020(4) 0.004(4)
C013 0.029(3) 0.030(3) 0.037(3) -0.006(2) 0.013(2) -0.005(2)
C014 0.041(6) 0.039(6) 0.029(5) 0.002(4) 0.005(4) 0.005(5)
C015 0.035(5) 0.023(4) 0.037(5) -0.004(4) 0.024(4) -0.003(4)
C016 0.043(6) 0.026(5) 0.043(6) 0.000(5) 0.017(5) 0.005(4)
C017 0.046(6) 0.021(5) 0.033(5) 0.004(4) 0.015(4) 0.000(4)
C018 0.029(3) 0.030(3) 0.037(3) -0.006(2) 0.013(2) -0.005(2)
Cl 0.069(2) 0.068(2) 0.074(2) 0.0081(18) 0.0175(18) 0.0003(17)
C01A 0.037(5) 0.022(5) 0.034(5) -0.004(4) 0.014(4) 0.003(4)
C01B 0.033(5) 0.032(5) 0.024(5) -0.005(4) 0.004(4) -0.004(4)
C01C 0.046(6) 0.022(5) 0.025(5) 0.006(4) 0.007(4) 0.005(4)
C01D 0.040(6) 0.031(5) 0.049(6) -0.006(5) 0.019(5) 0.013(5)
C01E 0.033(5) 0.028(5) 0.029(5) 0.006(4) 0.006(4) 0.011(4)
C01F 0.030(5) 0.019(4) 0.048(6) -0.007(4) 0.022(4) -0.007(4)
C01G 0.027(5) 0.029(5) 0.029(5) -0.002(4) 0.007(4) 0.000(4)
C01H 0.028(5) 0.043(6) 0.029(5) 0.009(4) 0.008(4) 0.000(4)
C01I 0.031(5) 0.027(5) 0.033(5) 0.012(4) 0.006(4) 0.001(4)
C01J 0.041(5) 0.027(5) 0.026(5) -0.001(4) 0.011(4) 0.010(4)
C01L 0.040(6) 0.046(6) 0.040(6) -0.012(5) 0.007(5) -0.012(5)
C01M 0.029(3) 0.030(3) 0.037(3) -0.006(2) 0.013(2) -0.005(2)
C01N 0.039(6) 0.028(5) 0.047(6) -0.006(4) 0.010(5) -0.003(4)
C01O 0.040(6) 0.059(8) 0.076(9) 0.026(7) 0.002(6) -0.003(6)
C01P 0.032(5) 0.044(6) 0.037(6) -0.011(5) 0.006(4) 0.000(5)
C01Q 0.035(5) 0.025(5) 0.045(6) -0.008(4) 0.016(5) 0.001(4)
C01R 0.034(6) 0.052(7) 0.035(6) -0.008(5) -0.001(5) -0.010(5)
C01S 0.042(6) 0.022(5) 0.031(5) 0.008(4) 0.007(4) 0.008(4)
C01T 0.054(7) 0.036(6) 0.059(7) 0.014(5) 0.043(6) 0.000(5)
C01U 0.029(5) 0.027(5) 0.035(5) 0.002(4) 0.009(4) 0.001(4)
C01V 0.036(5) 0.020(5) 0.041(6) 0.006(4) 0.018(4) 0.009(4)
C01W 0.036(5) 0.023(5) 0.041(6) -0.008(4) 0.017(5) -0.002(4)
C01X 0.047(6) 0.023(5) 0.047(6) -0.006(4) 0.016(5) 0.003(4)
C01Y 0.031(5) 0.050(6) 0.049(7) -0.023(5) 0.016(5) -0.005(5)
C01Z 0.051(7) 0.047(7) 0.049(7) -0.006(5) 0.016(5) -0.003(5)
C020 0.040(6) 0.056(7) 0.063(8) 0.024(6) -0.005(6) -0.006(6)
C021 0.047(7) 0.063(8) 0.051(7) 0.000(6) 0.026(6) -0.004(6)
C022 0.042(6) 0.040(6) 0.032(6) 0.002(5) 0.013(5) 0.001(5)
C023 0.042(6) 0.053(7) 0.044(6) -0.007(5) 0.023(5) -0.015(5)
C024 0.040(7) 0.084(9) 0.055(8) -0.003(7) 0.011(6) 0.001(6)
C025 0.035(6) 0.030(5) 0.054(7) -0.014(5) 0.009(5) 0.003(4)
C028 0.034(5) 0.087(7) 0.096(8) 0.022(6) 0.016(5) 0.010(5)
C02A 0.064(6) 0.098(7) 0.068(6) -0.022(6) 0.037(5) 0.017(5)
C02C 0.055(7) 0.037(6) 0.048(7) 0.016(5) 0.014(5) -0.002(5)
C02D 0.051(7) 0.027(6) 0.116(11) -0.006(6) 0.046(7) -0.004(5)
C02E 0.044(7) 0.061(8) 0.068(8) -0.013(7) 0.026(6) -0.017(6)
C02F 0.072(6) 0.064(6) 0.055(6) 0.008(5) -0.002(5) 0.003(5)
C02G 0.072(6) 0.064(6) 0.055(6) 0.008(5) -0.002(5) 0.003(5)
C02I 0.069(2) 0.068(2) 0.074(2) 0.0081(18) 0.0175(18) 0.0003(17)
C02K 0.072(9) 0.108(12) 0.057(9) 0.015(8) 0.031(7) -0.034(9)
C12 0.051(5) 0.034(4) 0.059(6) -0.006(4) 0.006(4) -0.011(4)
C02M 0.069(2) 0.068(2) 0.074(2) 0.0081(18) 0.0175(18) 0.0003(17)
C02N 0.072(2) 0.0434(16) 0.0597(18) -0.0054(13) 0.0194(15) -0.0022(14)
C02O 0.069(8) 0.052(7) 0.059(8) -0.003(6) 0.032(7) -0.012(6)
C1AA 0.051(5) 0.034(4) 0.059(6) -0.006(4) 0.006(4) -0.011(4)
C0 0.051(5) 0.034(4) 0.059(6) -0.006(4) 0.006(4) -0.011(4)
C02U 0.051(8) 0.070(9) 0.104(11) -0.039(8) 0.048(8) -0.014(6)
C0AA 0.064(6) 0.098(7) 0.068(6) -0.022(6) 0.037(5) 0.017(5)
C02Z 0.034(5) 0.087(7) 0.096(8) 0.022(6) 0.016(5) 0.010(5)
C032 0.034(5) 0.087(7) 0.096(8) 0.022(6) 0.016(5) 0.010(5)
Cl8 0.069(2) 0.068(2) 0.074(2) 0.0081(18) 0.0175(18) 0.0003(17)
C20 0.034(5) 0.087(7) 0.096(8) 0.022(6) 0.016(5) 0.010(5)
C21 0.034(5) 0.087(7) 0.096(8) 0.022(6) 0.016(5) 0.010(5)
C18B 0.064(6) 0.098(7) 0.068(6) -0.022(6) 0.037(5) 0.017(5)
C3 0.064(6) 0.098(7) 0.068(6) -0.022(6) 0.037(5) 0.017(5)
Cl6 0.069(2) 0.068(2) 0.074(2) 0.0081(18) 0.0175(18) 0.0003(17)
Cl7 0.069(2) 0.068(2) 0.074(2) 0.0081(18) 0.0175(18) 0.0003(17)
Cl10 0.069(2) 0.068(2) 0.074(2) 0.0081(18) 0.0175(18) 0.0003(17)
C13 0.051(5) 0.034(4) 0.059(6) -0.006(4) 0.006(4) -0.011(4)
C9 0.051(5) 0.034(4) 0.059(6) -0.006(4) 0.006(4) -0.011(4)
C7 0.051(5) 0.034(4) 0.059(6) -0.006(4) 0.006(4) -0.011(4)
C4 0.064(6) 0.098(7) 0.068(6) -0.022(6) 0.037(5) 0.017(5)
C5 0.064(6) 0.098(7) 0.068(6) -0.022(6) 0.037(5) 0.017(5)
C18A 0.064(6) 0.098(7) 0.068(6) -0.022(6) 0.037(5) 0.017(5)
Cl0A 0.103(4) 0.086(3) 0.051(3) 0.015(2) 0.024(2) 0.041(3)
Cl2 0.134(5) 0.031(2) 0.089(4) -0.016(2) 0.012(3) 0.018(3)

loop_
_atom_type_symbol
_atom_type_description
_atom_type_scat_dispersion_real
_atom_type_scat_dispersion_imag
_atom_type_scat_source
C C 0.0033 0.0016 'International Tables Vol C Tables 4.2.6.8 and 6.1.1.4'
H H 0.0000 0.0000 'International Tables Vol C Tables 4.2.6.8 and 6.1.1.4'
Cl Cl 0.1484 0.1585 'International Tables Vol C Tables 4.2.6.8 and 6.1.1.4'
Ir Ir -1.4442 7.9887 'International Tables Vol C Tables 4.2.6.8 and 6.1.1.4'
N N 0.0061 0.0033 'International Tables Vol C Tables 4.2.6.8 and 6.1.1.4'
O O 0.0106 0.0060 'International Tables Vol C Tables 4.2.6.8 and 6.1.1.4'

loop_
_geom_angle_atom_site_label_1
_geom_angle_atom_site_label_2
_geom_angle_atom_site_label_3
_geom_angle
_geom_angle_site_symmetry_1
_geom_angle_site_symmetry_3
_geom_angle_publ_flag
Cl1 Ir1 Cl1 82.28(7) . 3_656 ?
N1 Ir1 Cl1 93.7(2) . . ?
N1 Ir1 Cl1 97.0(2) . 3_656 ?
N2 Ir1 Cl1 91.1(2) 3_656 3_656 ?
N2 Ir1 Cl1 94.6(2) 3_656 . ?
N2 Ir1 N1 169.1(3) 3_656 . ?
N2 Ir1 C2 79.9(3) 3_656 3_656 ?
N2 Ir1 C1 92.8(3) 3_656 . ?
C2 Ir1 Cl1 94.3(2) 3_656 3_656 ?
C2 Ir1 Cl1 173.6(3) 3_656 . ?
C2 Ir1 N1 92.1(3) 3_656 . ?
C1 Ir1 Cl1 173.9(3) . 3_656 ?
C1 Ir1 Cl1 92.8(3) . . ?
C1 Ir1 N1 79.8(3) . . ?
C1 Ir1 C2 91.0(3) . 3_656 ?
Ir1 Cl1 Ir1 97.72(7) . 3_656 ?
C015 O00A C010 114.8(7) . . ?
C028 O00B C00X 113.3(8) . . ?
C00K N1 Ir1 115.1(6) . . ?
N00L N1 Ir1 132.1(6) . . ?
N00L N1 C00K 112.0(8) . . ?
N00E N2 Ir1 132.0(6) . 3_656 ?
N00E N2 C00O 111.5(7) . . ?
C00O N2 Ir1 116.2(6) . 3_656 ?
N2 N00E N00M 104.7(7) . . ?
C01F O00G C02D 115.3(7) . . ?
N00L N00H C01T 118.9(8) . . ?
C00R N00H N00L 112.2(7) . . ?
C00R N00H C01T 128.9(8) . . ?
C01U O00I C02C 110.5(7) . . ?
H00A C00J H00B 108.2 . . ?
N00M C00J H00A 109.6 . . ?
N00M C00J H00B 109.6 . . ?
N00M C00J C010 110.1(7) . . ?
C010 C00J H00A 109.6 . . ?
C010 C00J H00B 109.6 . . ?
N1 C00K C00R 105.5(8) . . ?
N1 C00K C00V 116.2(8) . . ?
C00R C00K C00V 138.3(9) . . ?
N1 N00L N00H 104.7(7) . . ?
N00E N00M C00J 118.5(7) . . ?
N00E N00M C011 113.5(7) . . ?
C011 N00M C00J 128.1(7) . . ?
C2 C00N C00O 113.9(8) . . ?
C016 C00N C00O 125.0(8) . . ?
C016 C00N C2 121.1(8) . . ?
N2 C00O C00N 114.7(8) . . ?
N2 C00O C011 105.4(8) . . ?
C011 C00O C00N 139.8(9) . . ?
C2 C00P H00P 119.8 . . ?
C00W C00P H00P 119.8 . . ?
C00W C00P C2 120.4(9) . . ?
C00N C2 Ir1 115.2(6) . 3_656 ?
C00N C2 C00P 117.8(8) . . ?
C00P C2 Ir1 126.9(7) . 3_656 ?
N00H C00R C00K 105.6(8) . . ?
N00H C00R H00R 127.2 . . ?
C00K C00R H00R 127.2 . . ?
C1 C00S H00S 119.8 . . ?
C01L C00S H00S 119.8 . . ?
C01L C00S C1 120.3(9) . . ?
C00X C00T C00Y 122.4(8) . . ?
C00X C00T C01G 118.1(8) . . ?
C01G C00T C00Y 119.4(8) . . ?
C00S C1 Ir1 127.3(7) . . ?
C00S C1 C00V 117.4(8) . . ?
C00V C1 Ir1 115.3(6) . . ?
C1 C00V C00K 113.3(8) . . ?
C014 C00V C00K 125.0(8) . . ?
C014 C00V C1 121.6(9) . . ?
C00P C00W H00W 119.2 . . ?
C00P C00W C01D 121.5(9) . . ?
C01D C00W H00W 119.2 . . ?
C00T C00X O00B 119.3(8) . . ?
C00T C00X C013 121.3(8) . . ?
C013 C00X O00B 119.3(8) . . ?
C00T C00Y H00C 109.6 . . ?
C00T C00Y H00D 109.6 . . ?
H00C C00Y H00D 108.1 . . ?
C00Z C00Y C00T 110.3(7) . . ?
C00Z C00Y H00C 109.6 . . ?
C00Z C00Y H00D 109.6 . . ?
C015 C00Z C00Y 121.3(8) . . ?
C01V C00Z C00Y 120.4(8) . . ?
C01V C00Z C015 118.1(9) . . ?
O00A C010 C00J 109.5(8) . . ?
O00A C010 H01A 109.8 . . ?
O00A C010 H01B 109.8 . . ?
C00J C010 H01A 109.8 . . ?
C00J C010 H01B 109.8 . . ?
H01A C010 H01B 108.2 . . ?
N00M C011 C00O 104.9(8) . . ?
N00M C011 H011 127.6 . . ?
C00O C011 H011 127.6 . . ?
C015 C012 C017 121.1(8) . . ?
C01A C012 C015 118.7(9) . . ?
C01A C012 C017 119.6(9) . . ?
C00X C013 C018 122.2(8) . . ?
C01B C013 C00X 118.6(8) . . ?
C01B C013 C018 119.0(8) . . ?
C00V C014 H014 120.3 . . ?
C01R C014 C00V 119.4(9) . . ?
C01R C014 H014 120.3 . . ?
O00A C015 C00Z 118.4(8) . . ?
O00A C015 C012 120.4(8) . . ?
C012 C015 C00Z 121.0(8) . . ?
C00N C016 H016 119.9 . . ?
C00N C016 C01D 120.2(9) . . ?
C01D C016 H016 119.9 . . ?
C012 C017 H01C 109.8 . . ?
C012 C017 H01D 109.8 . . ?
H01C C017 H01D 108.3 . . ?
C01C C017 C012 109.2(7) . . ?
C01C C017 H01C 109.8 . . ?
C01C C017 H01D 109.8 . . ?
C013 C018 H01E 109.8 . . ?
C013 C018 H01F 109.8 . . ?
H01E C018 H01F 108.2 . . ?
C01M C018 C013 109.6(7) . . ?
C01M C018 H01E 109.8 . . ?
C01M C018 H01F 109.8 . . ?
C012 C01A H01G 119.0 . . ?
C012 C01A C01W 122.0(9) . . ?
C01W C01A H01G 119.0 . . ?
C013 C01B H01H 118.7 . . ?
C013 C01B C01H 122.7(9) . . ?
C01H C01B H01H 118.7 . . ?
C01I C01C C017 120.0(9) . . ?
C01I C01C C01U 117.4(9) . . ?
C01U C01C C017 122.4(9) . . ?
C00W C01D C016 119.0(9) . . ?
C00W C01D H01I 120.5 . . ?
C016 C01D H01I 120.5 . . ?
C01I C01E C022 121.5(9) . . ?
C01J C01E C01I 117.1(9) . . ?
C01J C01E C022 121.4(8) . . ?
O00G C01F C01M 118.4(8) . . ?
O00G C01F C01Q 120.1(9) . . ?
C01Q C01F C01M 121.3(8) . . ?
C00T C01G H01J 118.8 . . ?
C00T C01G C01H 122.5(9) . . ?
C01H C01G H01J 118.8 . . ?
C01B C01H C01G 116.7(8) . . ?
C01B C01H C023 120.6(9) . . ?
C01G C01H C023 122.7(9) . . ?
C01C C01I C01E 123.6(9) . . ?
C01C C01I H01K 118.2 . . ?
C01E C01I H01K 118.2 . . ?
C01E C01J H01L 119.0 . . ?
C01E C01J C01S 122.1(8) . . ?
C01S C01J H01L 119.0 . . ?
C00S C01L H01M 119.1 . . ?
C01R C01L C00S 121.8(10) . . ?
C01R C01L H01M 119.1 . . ?
C01F C01M C018 120.2(8) . . ?
C01P C01M C018 121.2(9) . . ?
C01P C01M C01F 118.4(9) . . ?
C01W C01N C13 104.3(17) . . ?
C01W C01N C7 106.7(17) . . ?
C12 C01N C01W 109.4(9) . . ?
C12 C01N C1AA 107.2(11) . . ?
C1AA C01N C01W 108.4(8) . . ?
C0 C01N C01W 113.7(9) . . ?
C0 C01N C12 109.9(10) . . ?
C0 C01N C1AA 108.0(11) . . ?
C9 C01N C01W 115.6(19) . . ?
C9 C01N C13 109(3) . . ?
C9 C01N C7 115(3) . . ?
C7 C01N C13 105(3) . . ?
H01N C01O H01O 109.5 . . ?
H01N C01O H01P 109.5 . . ?
H01O C01O H01P 109.5 . . ?
C020 C01O H01N 109.5 . . ?
C020 C01O H01O 109.5 . . ?
C020 C01O H01P 109.5 . . ?
C01M C01P H01Q 118.9 . . ?
C01Y C01P C01M 122.2(10) . . ?
C01Y C01P H01Q 118.9 . . ?
C01F C01Q C01X 120.9(8) . . ?
C01F C01Q C025 118.2(10) . . ?
C025 C01Q C01X 120.7(9) . . ?
C014 C01R H01R 120.3 . . ?
C01L C01R C014 119.4(9) . . ?
C01L C01R H01R 120.3 . . ?
C01J C01S C01X 118.2(8) . . ?
C01U C01S C01J 118.1(9) . . ?
C01U C01S C01X 123.7(9) . . ?
N00H C01T H01S 109.4 . . ?
N00H C01T H01T 109.4 . . ?
N00H C01T C02D 111.1(8) . . ?
H01S C01T H01T 108.0 . . ?
C02D C01T H01S 109.4 . . ?
C02D C01T H01T 109.4 . . ?
O00I C01U C01S 118.7(8) . . ?
C01C C01U O00I 119.8(8) . . ?
C01C C01U C01S 121.5(9) . . ?
C00Z C01V H01V 118.8 . . ?
C01W C01V C00Z 122.4(9) . . ?
C01W C01V H01V 118.8 . . ?
C01A C01W C01N 120.7(9) . . ?
C01V C01W C01A 117.5(8) . . ?
C01V C01W C01N 121.7(9) . . ?
C01Q C01X C01S 112.1(8) . . ?
C01Q C01X H01U 109.2 . . ?
C01Q C01X H01W 109.2 . . ?
C01S C01X H01U 109.2 . . ?
C01S C01X H01W 109.2 . . ?
H01U C01X H01W 107.9 . . ?
C01P C01Y C02A 121.2(10) . . ?
C025 C01Y C01P 117.6(9) . . ?
C025 C01Y C02A 121.2(10) . . ?
Cl04 C01Z H01X 109.3 . . ?
Cl04 C01Z H01Y 109.3 . . ?
Cl05 C01Z Cl04 111.8(6) . . ?
Cl05 C01Z H01X 109.3 . . ?
Cl05 C01Z H01Y 109.3 . . ?
H01X C01Z H01Y 107.9 . . ?
C01O C020 H02A 108.9 . . ?
C01O C020 H02B 108.9 . . ?
H02A C020 H02B 107.7 . . ?
C02C C020 C01O 113.5(9) . . ?
C02C C020 H02A 108.9 . . ?
C02C C020 H02B 108.9 . . ?
H02C C021 H02D 109.5 . . ?
H02C C021 H02E 109.5 . . ?
H02D C021 H02E 109.5 . . ?
C022 C021 H02C 109.5 . . ?
C022 C021 H02D 109.5 . . ?
C022 C021 H02E 109.5 . . ?
C01E C022 C024 107.7(8) . . ?
C021 C022 C01E 113.0(9) . . ?
C021 C022 C024 109.2(9) . . ?
C021 C022 C02O 108.3(9) . . ?
C02O C022 C01E 110.3(8) . . ?
C02O C022 C024 108.2(10) . . ?
C01H C023 C02K 109.1(9) . . ?
C01H C023 C02U 109.4(9) . . ?
C02E C023 C01H 112.6(9) . . ?
C02E C023 C02K 108.8(10) . . ?
C02E C023 C02U 108.0(10) . . ?
C02U C023 C02K 108.9(11) . . ?
C022 C024 H02F 109.5 . . ?
C022 C024 H02G 109.5 . . ?
C022 C024 H02H 109.5 . . ?
H02F C024 H02G 109.5 . . ?
H02F C024 H02H 109.5 . . ?
H02G C024 H02H 109.5 . . ?
C01Q C025 H025 118.9 . . ?
C01Y C025 C01Q 122.3(10) . . ?
C01Y C025 H025 118.9 . . ?
O00B C028 H02K 108.2 . . ?
O00B C028 H02L 108.2 . . ?
O00B C028 H02I 106.8 . . ?
O00B C028 H02J 106.8 . . ?
O00B C028 C02Z 116.4(13) . . ?
O00B C028 C21 122.2(13) . . ?
H02K C028 H02L 107.3 . . ?
H02I C028 H02J 106.6 . . ?
C02Z C028 H02K 108.2 . . ?
C02Z C028 H02L 108.2 . . ?
C21 C028 H02I 106.8 . . ?
C21 C028 H02J 106.8 . . ?
C0AA C02A C01Y 110.6(12) . . ?
C0AA C02A C5 103.4(18) . . ?
C18B C02A C01Y 108.8(13) . . ?
C3 C02A C01Y 105.3(12) . . ?
C3 C02A C18B 106.4(18) . . ?
C4 C02A C01Y 112.3(12) . . ?
C4 C02A C18B 113.9(18) . . ?
C4 C02A C3 109.6(19) . . ?
C5 C02A C01Y 107.9(12) . . ?
C18A C02A C01Y 114.3(13) . . ?
C18A C02A C0AA 109.9(18) . . ?
C18A C02A C5 110.3(17) . . ?
O00I C02C C020 110.1(9) . . ?
O00I C02C H02M 109.6 . . ?
O00I C02C H02N 109.6 . . ?
C020 C02C H02M 109.6 . . ?
C020 C02C H02N 109.6 . . ?
H02M C02C H02N 108.2 . . ?
O00G C02D C01T 109.5(8) . . ?
O00G C02D H02O 109.8 . . ?
O00G C02D H02P 109.8 . . ?
C01T C02D H02O 109.8 . . ?
C01T C02D H02P 109.8 . . ?
H02O C02D H02P 108.2 . . ?
C023 C02E H02Q 109.5 . . ?
C023 C02E H02R 109.5 . . ?
C023 C02E H02S 109.5 . . ?
H02Q C02E H02R 109.5 . . ?
H02Q C02E H02S 109.5 . . ?
H02R C02E H02S 109.5 . . ?
Cl08 C02F H4AA 109.2 . . ?
Cl08 C02F H 109.2 . . ?
H4AA C02F H 107.9 . . ?
C02G C02F Cl08 112.1(10) . . ?
C02G C02F H4AA 109.2 . . ?
C02G C02F H 109.2 . . ?
Cl06 C02G H5AA 108.7 . . ?
Cl06 C02G HA 108.7 . . ?
C02F C02G Cl06 114.3(10) . . ?
C02F C02G H5AA 108.7 . . ?
C02F C02G HA 108.7 . . ?
H5AA C02G HA 107.6 . . ?
Cl C02I HB 111.2 . . ?
Cl C02I H2AA 111.2 . . ?
HB C02I H2AA 109.1 . . ?
HC C02I HD 108.1 . . ?
HE C02I HF 106.5 . . ?
HG C02I HH 108.1 . . ?
C02M C02I Cl 103.0(9) . . ?
C02M C02I HB 111.2 . . ?
C02M C02I H2AA 111.2 . . ?
C02M C02I HC 109.6 . . ?
C02M C02I HD 109.6 . . ?
C02M C02I HE 106.6 . . ?
C02M C02I HF 106.6 . . ?
C02M C02I HG 109.5 . . ?
C02M C02I HH 109.5 . . ?
C02M C02I Cl6 110.2(13) . . ?
C02M C02I Cl7 123.1(10) . . ?
C02M C02I Cl10 110.7(13) . . ?
Cl6 C02I HC 109.6 . . ?
Cl6 C02I HD 109.6 . . ?
Cl7 C02I HE 106.6 . . ?
Cl7 C02I HF 106.6 . . ?
Cl10 C02I HG 109.5 . . ?
Cl10 C02I HH 109.5 . . ?
C023 C02K H02T 109.5 . . ?
C023 C02K H02U 109.5 . . ?
C023 C02K H02V 109.5 . . ?
H02T C02K H02U 109.5 . . ?
H02T C02K H02V 109.5 . . ?
H02U C02K H02V 109.5 . . ?
C01N C12 H12A 109.5 . . ?
C01N C12 H12B 109.5 . . ?
C01N C12 H12C 109.5 . . ?
H12A C12 H12B 109.5 . . ?
H12A C12 H12C 109.5 . . ?
H12B C12 H12C 109.5 . . ?
Cl00 C02M H3AA 108.2 . . ?
Cl00 C02M HI 108.2 . . ?
C02I C02M Cl00 116.6(8) . . ?
C02I C02M H3AA 108.2 . . ?
C02I C02M HI 108.2 . . ?
C02I C02M HJ 94.9 . . ?
C02I C02M HK 94.9 . . ?
C02I C02M Cl8 164.3(9) . . ?
H3AA C02M HI 107.3 . . ?
HJ C02M HK 103.2 . . ?
Cl8 C02M HJ 94.9 . . ?
Cl8 C02M HK 94.9 . . ?
Cl03 C02N H6AA 109.4 . . ?
Cl03 C02N HL 109.4 . . ?
C02N C02N Cl03 111.2(12) 3_776 . ?
C02N C02N H6AA 109.4 3_776 . ?
C02N C02N HL 109.4 3_776 . ?
H6AA C02N HL 108.0 . . ?
C022 C02O H02W 109.5 . . ?
C022 C02O H02X 109.5 . . ?
C022 C02O H02Y 109.5 . . ?
H02W C02O H02X 109.5 . . ?
H02W C02O H02Y 109.5 . . ?
H02X C02O H02Y 109.5 . . ?
C01N C1AA H1AA 109.5 . . ?
C01N C1AA H1AB 109.5 . . ?
C01N C1AA H1AC 109.5 . . ?
H1AA C1AA H1AB 109.5 . . ?
H1AA C1AA H1AC 109.5 . . ?
H1AB C1AA H1AC 109.5 . . ?
C01N C0 H0A 109.5 . . ?
C01N C0 H0B 109.5 . . ?
C01N C0 H0C 109.5 . . ?
H0A C0 H0B 109.5 . . ?
H0A C0 H0C 109.5 . . ?
H0B C0 H0C 109.5 . . ?
C023 C02U H02Z 109.5 . . ?
C023 C02U HM 109.5 . . ?
C023 C02U HN 109.5 . . ?
H02Z C02U HM 109.5 . . ?
H02Z C02U HN 109.5 . . ?
HM C02U HN 109.5 . . ?
C02A C0AA H0AA 109.5 . . ?
C02A C0AA H0AB 109.5 . . ?
C02A C0AA H0AC 109.5 . . ?
H0AA C0AA H0AB 109.5 . . ?
H0AA C0AA H0AC 109.5 . . ?
H0AB C0AA H0AC 109.5 . . ?
C028 C02Z H02 110.7 . . ?
C028 C02Z HO 110.7 . . ?
C028 C02Z C032 105.3(18) . . ?
H02 C02Z HO 108.8 . . ?
C032 C02Z H02 110.7 . . ?
C032 C02Z HO 110.7 . . ?
C02Z C032 H03A 109.5 . . ?
C02Z C032 H03B 109.5 . . ?
C02Z C032 H03C 109.5 . . ?
H03A C032 H03B 109.5 . . ?
H03A C032 H03C 109.5 . . ?
H03B C032 H03C 109.5 . . ?
H20A C20 H20B 109.5 . . ?
H20A C20 H20C 109.5 . . ?
H20B C20 H20C 109.5 . . ?
C21 C20 H20A 109.5 . . ?
C21 C20 H20B 109.5 . . ?
C21 C20 H20C 109.5 . . ?
C028 C21 C20 113.7(17) . . ?
C028 C21 H21A 108.8 . . ?
C028 C21 H21B 108.8 . . ?
C20 C21 H21A 108.8 . . ?
C20 C21 H21B 108.8 . . ?
H21A C21 H21B 107.7 . . ?
C02A C18B H18A 109.5 . . ?
C02A C18B H18B 109.5 . . ?
C02A C18B H18C 109.5 . . ?
H18A C18B H18B 109.5 . . ?
H18A C18B H18C 109.5 . . ?
H18B C18B H18C 109.5 . . ?
C02A C3 H3A 109.5 . . ?
C02A C3 H3B 109.5 . . ?
C02A C3 H3C 109.5 . . ?
H3A C3 H3B 109.5 . . ?
H3A C3 H3C 109.5 . . ?
H3B C3 H3C 109.5 . . ?
C01N C13 H13A 109.5 . . ?
C01N C13 H13B 109.5 . . ?
C01N C13 H13C 109.5 . . ?
H13A C13 H13B 109.5 . . ?
H13A C13 H13C 109.5 . . ?
H13B C13 H13C 109.5 . . ?
C01N C9 H9A 109.5 . . ?
C01N C9 H9B 109.5 . . ?
C01N C9 H9C 109.5 . . ?
H9A C9 H9B 109.5 . . ?
H9A C9 H9C 109.5 . . ?
H9B C9 H9C 109.5 . . ?
C01N C7 H7A 109.5 . . ?
C01N C7 H7B 109.5 . . ?
C01N C7 H7C 109.5 . . ?
H7A C7 H7B 109.5 . . ?
H7A C7 H7C 109.5 . . ?
H7B C7 H7C 109.5 . . ?
C02A C4 H4A 109.5 . . ?
C02A C4 H4B 109.5 . . ?
C02A C4 H4C 109.5 . . ?
H4A C4 H4B 109.5 . . ?
H4A C4 H4C 109.5 . . ?
H4B C4 H4C 109.5 . . ?
C02A C5 H5A 109.5 . . ?
C02A C5 H5B 109.5 . . ?
C02A C5 H5C 109.5 . . ?
H5A C5 H5B 109.5 . . ?
H5A C5 H5C 109.5 . . ?
H5B C5 H5C 109.5 . . ?
C02A C18A H18D 109.5 . . ?
C02A C18A H18E 109.5 . . ?
C02A C18A H18F 109.5 . . ?
H18D C18A H18E 109.5 . . ?
H18D C18A H18F 109.5 . . ?
H18E C18A H18F 109.5 . . ?
Cl2 C6 H6A 105.4 . . ?
Cl2 C6 H6B 105.4 . . ?
H6A C6 H6B 106.0 . . ?
C8 C6 Cl2 127.6(19) . . ?
C8 C6 H6A 105.4 . . ?
C8 C6 H6B 105.4 . . ?
Cl0A C8 H8A 108.2 . . ?
Cl0A C8 H8B 108.2 . . ?
C6 C8 Cl0A 116.2(18) . . ?
C6 C8 H8A 108.2 . . ?
C6 C8 H8B 108.2 . . ?
H8A C8 H8B 107.4 . . ?

loop_
_geom_bond_atom_site_label_1
_geom_bond_atom_site_label_2
_geom_bond_distance
_geom_bond_site_symmetry_2
_geom_bond_publ_flag
Ir1 Cl1 2.5129(19) . ?
Ir1 Cl1 2.525(2) 3_656 ?
Ir1 N1 2.035(8) . ?
Ir1 N2 2.021(7) 3_656 ?
Ir1 C2 2.031(9) 3_656 ?
Ir1 C1 2.028(8) . ?
Cl1 Ir1 2.525(2) 3_656 ?
Cl03 C02N 1.778(12) . ?
Cl04 C01Z 1.757(11) . ?
Cl05 C01Z 1.749(11) . ?
Cl06 C02G 1.721(14) . ?
Cl00 C02M 1.756(10) . ?
Cl08 C02F 1.768(13) . ?
O00A C010 1.438(10) . ?
O00A C015 1.379(10) . ?
O00B C00X 1.409(10) . ?
O00B C028 1.407(13) . ?
N1 C00K 1.366(11) . ?
N1 N00L 1.320(10) . ?
N2 Ir1 2.021(7) 3_656 ?
N2 N00E 1.322(10) . ?
N2 C00O 1.384(11) . ?
N00E N00M 1.328(10) . ?
O00G C01F 1.384(11) . ?
O00G C02D 1.421(12) . ?
N00H N00L 1.353(11) . ?
N00H C00R 1.339(12) . ?
N00H C01T 1.458(11) . ?
O00I C01U 1.396(11) . ?
O00I C02C 1.458(12) . ?
C00J H00A 0.9900 . ?
C00J H00B 0.9900 . ?
C00J N00M 1.491(10) . ?
C00J C010 1.523(13) . ?
C00K C00R 1.390(13) . ?
C00K C00V 1.442(13) . ?
N00M C011 1.349(11) . ?
C00N C00O 1.451(12) . ?
C00N C2 1.413(13) . ?
C00N C016 1.395(13) . ?
C00O C011 1.384(12) . ?
C00P H00P 0.9500 . ?
C00P C2 1.419(12) . ?
C00P C00W 1.382(13) . ?
C2 Ir1 2.031(9) 3_656 ?
C00R H00R 0.9500 . ?
C00S H00S 0.9500 . ?
C00S C1 1.395(13) . ?
C00S C01L 1.392(13) . ?
C00T C00X 1.389(13) . ?
C00T C00Y 1.534(12) . ?
C00T C01G 1.397(12) . ?
C1 C00V 1.407(13) . ?
C00V C014 1.398(13) . ?
C00W H00W 0.9500 . ?
C00W C01D 1.396(14) . ?
C00X C013 1.393(13) . ?
C00Y H00C 0.9900 . ?
C00Y H00D 0.9900 . ?
C00Y C00Z 1.500(13) . ?
C00Z C015 1.406(13) . ?
C00Z C01V 1.398(13) . ?
C010 H01A 0.9900 . ?
C010 H01B 0.9900 . ?
C011 H011 0.9500 . ?
C012 C015 1.390(13) . ?
C012 C017 1.526(12) . ?
C012 C01A 1.389(13) . ?
C013 C018 1.525(12) . ?
C013 C01B 1.383(12) . ?
C014 H014 0.9500 . ?
C014 C01R 1.387(14) . ?
C016 H016 0.9500 . ?
C016 C01D 1.402(13) . ?
C017 H01C 0.9900 . ?
C017 H01D 0.9900 . ?
C017 C01C 1.516(13) . ?
C018 H01E 0.9900 . ?
C018 H01F 0.9900 . ?
C018 C01M 1.518(13) . ?
Cl C02I 1.753(11) . ?
C01A H01G 0.9500 . ?
C01A C01W 1.409(13) . ?
C01B H01H 0.9500 . ?
C01B C01H 1.394(13) . ?
C01C C01I 1.389(13) . ?
C01C C01U 1.393(13) . ?
C01D H01I 0.9500 . ?
C01E C01I 1.390(13) . ?
C01E C01J 1.387(13) . ?
C01E C022 1.544(13) . ?
C01F C01M 1.400(14) . ?
C01F C01Q 1.388(13) . ?
C01G H01J 0.9500 . ?
C01G C01H 1.400(13) . ?
C01H C023 1.533(13) . ?
C01I H01K 0.9500 . ?
C01J H01L 0.9500 . ?
C01J C01S 1.405(13) . ?
C01L H01M 0.9500 . ?
C01L C01R 1.366(15) . ?
C01M C01P 1.397(13) . ?
C01N C01W 1.552(13) . ?
C01N C12 1.544(18) . ?
C01N C1AA 1.546(18) . ?
C01N C0 1.498(18) . ?
C01N C13 1.65(5) . ?
C01N C9 1.45(5) . ?
C01N C7 1.58(5) . ?
C01O H01N 0.9800 . ?
C01O H01O 0.9800 . ?
C01O H01P 0.9800 . ?
C01O C020 1.506(15) . ?
C01P H01Q 0.9500 . ?
C01P C01Y 1.396(14) . ?
C01Q C01X 1.513(14) . ?
C01Q C025 1.411(13) . ?
C01R H01R 0.9500 . ?
C01S C01U 1.402(13) . ?
C01S C01X 1.526(13) . ?
C01T H01S 0.9900 . ?
C01T H01T 0.9900 . ?
C01T C02D 1.475(14) . ?
C01V H01V 0.9500 . ?
C01V C01W 1.382(14) . ?
C01X H01U 0.9900 . ?
C01X H01W 0.9900 . ?
C01Y C025 1.387(15) . ?
C01Y C02A 1.549(15) . ?
C01Z H01X 0.9900 . ?
C01Z H01Y 0.9900 . ?
C020 H02A 0.9900 . ?
C020 H02B 0.9900 . ?
C020 C02C 1.467(15) . ?
C021 H02C 0.9800 . ?
C021 H02D 0.9800 . ?
C021 H02E 0.9800 . ?
C021 C022 1.515(14) . ?
C022 C024 1.561(15) . ?
C022 C02O 1.542(15) . ?
C023 C02E 1.527(15) . ?
C023 C02K 1.541(17) . ?
C023 C02U 1.538(17) . ?
C024 H02F 0.9800 . ?
C024 H02G 0.9800 . ?
C024 H02H 0.9800 . ?
C025 H025 0.9500 . ?
C028 H02K 0.9900 . ?
C028 H02L 0.9900 . ?
C028 H02I 0.9900 . ?
C028 H02J 0.9900 . ?
C028 C02Z 1.498(10) . ?
C028 C21 1.501(10) . ?
C02A C0AA 1.541(12) . ?
C02A C18B 1.546(12) . ?
C02A C3 1.544(12) . ?
C02A C4 1.540(12) . ?
C02A C5 1.545(13) . ?
C02A C18A 1.541(12) . ?
C02C H02M 0.9900 . ?
C02C H02N 0.9900 . ?
C02D H02O 0.9900 . ?
C02D H02P 0.9900 . ?
C02E H02Q 0.9800 . ?
C02E H02R 0.9800 . ?
C02E H02S 0.9800 . ?
C02F H4AA 0.9900 . ?
C02F H 0.9900 . ?
C02F C02G 1.473(18) . ?
C02G H5AA 0.9900 . ?
C02G HA 0.9900 . ?
C02I HB 0.9900 . ?
C02I H2AA 0.9900 . ?
C02I HC 0.9900 . ?
C02I HD 0.9900 . ?
C02I HE 0.9900 . ?
C02I HF 0.9900 . ?
C02I HG 0.9900 . ?
C02I HH 0.9900 . ?
C02I C02M 1.518(18) . ?
C02I Cl6 1.741(11) . ?
C02I Cl7 1.728(11) . ?
C02I Cl10 1.748(11) . ?
C02K H02T 0.9800 . ?
C02K H02U 0.9800 . ?
C02K H02V 0.9800 . ?
C12 H12A 0.9800 . ?
C12 H12B 0.9800 . ?
C12 H12C 0.9800 . ?
C02M H3AA 0.9900 . ?
C02M HI 0.9900 . ?
C02M HJ 0.9900 . ?
C02M HK 0.9900 . ?
C02M Cl8 1.745(11) . ?
C02N C02N 1.44(2) 3_776 ?
C02N H6AA 0.9900 . ?
C02N HL 0.9900 . ?
C02O H02W 0.9800 . ?
C02O H02X 0.9800 . ?
C02O H02Y 0.9800 . ?
C1AA H1AA 0.9800 . ?
C1AA H1AB 0.9800 . ?
C1AA H1AC 0.9800 . ?
C0 H0A 0.9800 . ?
C0 H0B 0.9800 . ?
C0 H0C 0.9800 . ?
C02U H02Z 0.9800 . ?
C02U HM 0.9800 . ?
C02U HN 0.9800 . ?
C0AA H0AA 0.9800 . ?
C0AA H0AB 0.9800 . ?
C0AA H0AC 0.9800 . ?
C02Z H02 0.9900 . ?
C02Z HO 0.9900 . ?
C02Z C032 1.511(10) . ?
C032 H03A 0.9800 . ?
C032 H03B 0.9800 . ?
C032 H03C 0.9800 . ?
C20 H20A 0.9800 . ?
C20 H20B 0.9800 . ?
C20 H20C 0.9800 . ?
C20 C21 1.509(10) . ?
C21 H21A 0.9900 . ?
C21 H21B 0.9900 . ?
C18B H18A 0.9800 . ?
C18B H18B 0.9800 . ?
C18B H18C 0.9800 . ?
C3 H3A 0.9800 . ?
C3 H3B 0.9800 . ?
C3 H3C 0.9800 . ?
C13 H13A 0.9800 . ?
C13 H13B 0.9800 . ?
C13 H13C 0.9800 . ?
C9 H9A 0.9800 . ?
C9 H9B 0.9800 . ?
C9 H9C 0.9800 . ?
C7 H7A 0.9800 . ?
C7 H7B 0.9800 . ?
C7 H7C 0.9800 . ?
C4 H4A 0.9800 . ?
C4 H4B 0.9800 . ?
C4 H4C 0.9800 . ?
C5 H5A 0.9800 . ?
C5 H5B 0.9800 . ?
C5 H5C 0.9800 . ?
C18A H18D 0.9800 . ?
C18A H18E 0.9800 . ?
C18A H18F 0.9800 . ?
Cl0A C8 1.71(2) . ?
Cl2 C6 1.64(2) . ?
C6 H6A 0.9900 . ?
C6 H6B 0.9900 . ?
C6 C8 1.50(3) . ?
C8 H8A 0.9900 . ?
C8 H8B 0.9900 . ?

loop_
_geom_torsion_atom_site_label_1
_geom_torsion_atom_site_label_2
_geom_torsion_atom_site_label_3
_geom_torsion_atom_site_label_4
_geom_torsion
_geom_torsion_site_symmetry_1
_geom_torsion_site_symmetry_2
_geom_torsion_site_symmetry_3
_geom_torsion_site_symmetry_4
_geom_torsion_publ_flag
Ir1 N1 C00K C00R -172.5(6) . . . . ?
Ir1 N1 C00K C00V 5.4(9) . . . . ?
Ir1 N1 N00L N00H 169.6(6) . . . . ?
Ir1 N2 N00E N00M -174.0(6) 3_656 . . . ?
Ir1 N2 C00O C00N -2.0(10) 3_656 . . . ?
Ir1 N2 C00O C011 174.1(6) 3_656 . . . ?
Ir1 C1 C00V C00K 3.9(10) . . . . ?
Ir1 C1 C00V C014 -177.9(7) . . . . ?
Cl08 C02F C02G Cl06 66.9(13) . . . . ?
O00B C00X C013 C018 -7.5(14) . . . . ?
O00B C00X C013 C01B 177.6(8) . . . . ?
O00B C028 C02Z C032 -176.4(16) . . . . ?
O00B C028 C21 C20 -167(2) . . . . ?
N1 C00K C00R N00H 1.7(9) . . . . ?
N1 C00K C00V C1 -6.0(11) . . . . ?
N1 C00K C00V C014 175.8(8) . . . . ?
N2 N00E N00M C00J -179.3(7) . . . . ?
N2 N00E N00M C011 1.2(9) . . . . ?
N2 C00O C011 N00M 1.3(10) . . . . ?
N00E N2 C00O C00N -176.7(7) . . . . ?
N00E N2 C00O C011 -0.6(10) . . . . ?
N00E N00M C011 C00O -1.6(10) . . . . ?
O00G C01F C01M C018 3.7(12) . . . . ?
O00G C01F C01M C01P 178.4(8) . . . . ?
O00G C01F C01Q C01X -2.8(13) . . . . ?
O00G C01F C01Q C025 -177.3(8) . . . . ?
N00H C01T C02D O00G -176.0(10) . . . . ?
C00J N00M C011 C00O 178.9(8) . . . . ?
C00K N1 N00L N00H 0.7(9) . . . . ?
C00K C00V C014 C01R 176.6(9) . . . . ?
N00L N1 C00K C00R -1.5(9) . . . . ?
N00L N1 C00K C00V 176.3(7) . . . . ?
N00L N00H C00R C00K -1.4(10) . . . . ?
N00L N00H C01T C02D 85.5(12) . . . . ?
N00M C00J C010 O00A 176.6(7) . . . . ?
C00N C00O C011 N00M 175.8(11) . . . . ?
C00N C016 C01D C00W 2.0(15) . . . . ?
C00O N2 N00E N00M -0.3(9) . . . . ?
C00O C00N C2 Ir1 -2.3(10) . . . 3_656 ?
C00O C00N C2 C00P -180.0(8) . . . . ?
C00O C00N C016 C01D 178.6(9) . . . . ?
C00P C00W C01D C016 -0.1(15) . . . . ?
C2 C00N C00O N2 2.7(11) . . . . ?
C2 C00N C00O C011 -171.4(11) . . . . ?
C2 C00N C016 C01D -2.3(14) . . . . ?
C2 C00P C00W C01D -1.4(14) . . . . ?
C00R N00H N00L N1 0.4(9) . . . . ?
C00R N00H C01T C02D -92.9(13) . . . . ?
C00R C00K C00V C1 170.8(10) . . . . ?
C00R C00K C00V C014 -7.3(17) . . . . ?
C00S C1 C00V C00K -177.3(8) . . . . ?
C00S C1 C00V C014 0.9(13) . . . . ?
C00S C01L C01R C014 -0.7(17) . . . . ?
C00T C00X C013 C018 169.6(9) . . . . ?
C00T C00X C013 C01B -5.3(14) . . . . ?
C00T C00Y C00Z C015 -79.5(10) . . . . ?
C00T C00Y C00Z C01V 94.8(9) . . . . ?
C00T C01G C01H C01B -3.2(14) . . . . ?
C00T C01G C01H C023 176.3(9) . . . . ?
C1 C00S C01L C01R 0.2(16) . . . . ?
C1 C00V C014 C01R -1.4(14) . . . . ?
C00V C00K C00R N00H -175.4(10) . . . . ?
C00V C014 C01R C01L 1.2(16) . . . . ?
C00W C00P C2 Ir1 -176.3(7) . . . 3_656 ?
C00W C00P C2 C00N 1.0(13) . . . . ?
C00X O00B C028 C02Z 73.8(17) . . . . ?
C00X O00B C028 C21 161.1(18) . . . . ?
C00X C00T C00Y C00Z 119.6(9) . . . . ?
C00X C00T C01G C01H 0.0(14) . . . . ?
C00X C013 C018 C01M -115.9(10) . . . . ?
C00X C013 C01B C01H 1.9(15) . . . . ?
C00Y C00T C00X O00B 5.7(13) . . . . ?
C00Y C00T C00X C013 -171.4(9) . . . . ?
C00Y C00T C01G C01H 175.9(8) . . . . ?
C00Y C00Z C015 O00A -5.1(12) . . . . ?
C00Y C00Z C015 C012 169.4(8) . . . . ?
C00Y C00Z C01V C01W -172.3(8) . . . . ?
C00Z C01V C01W C01A 0.5(13) . . . . ?
C00Z C01V C01W C01N 179.0(8) . . . . ?
C010 O00A C015 C00Z -112.1(9) . . . . ?
C010 O00A C015 C012 73.4(10) . . . . ?
C010 C00J N00M N00E -34.8(11) . . . . ?
C010 C00J N00M C011 144.6(9) . . . . ?
C012 C017 C01C C01I 64.0(11) . . . . ?
C012 C017 C01C C01U -112.6(10) . . . . ?
C012 C01A C01W C01N -179.0(8) . . . . ?
C012 C01A C01W C01V -0.4(13) . . . . ?
C013 C018 C01M C01F 71.3(11) . . . . ?
C013 C018 C01M C01P -103.3(10) . . . . ?
C013 C01B C01H C01G 2.3(14) . . . . ?
C013 C01B C01H C023 -177.2(9) . . . . ?
C015 O00A C010 C00J 98.8(9) . . . . ?
C015 C00Z C01V C01W 2.2(13) . . . . ?
C015 C012 C017 C01C 74.8(11) . . . . ?
C015 C012 C01A C01W -2.4(13) . . . . ?
C016 C00N C00O N2 -178.1(9) . . . . ?
C016 C00N C00O C011 7.8(18) . . . . ?
C016 C00N C2 Ir1 178.5(7) . . . 3_656 ?
C016 C00N C2 C00P 0.9(13) . . . . ?
C017 C012 C015 O00A 8.2(12) . . . . ?
C017 C012 C015 C00Z -166.1(8) . . . . ?
C017 C012 C01A C01W 169.1(8) . . . . ?
C017 C01C C01I C01E -175.9(8) . . . . ?
C017 C01C C01U O00I -5.4(13) . . . . ?
C017 C01C C01U C01S 172.7(9) . . . . ?
C018 C013 C01B C01H -173.3(9) . . . . ?
C018 C01M C01P C01Y 171.8(9) . . . . ?
Cl C02I C02M Cl00 10.3(13) . . . . ?
C01A C012 C015 O00A 179.5(7) . . . . ?
C01A C012 C015 C00Z 5.2(13) . . . . ?
C01A C012 C017 C01C -96.5(10) . . . . ?
C01B C013 C018 C01M 59.1(11) . . . . ?
C01B C01H C023 C02E -170.7(10) . . . . ?
C01B C01H C023 C02K 68.4(13) . . . . ?
C01B C01H C023 C02U -50.7(13) . . . . ?
C01E C01J C01S C01U -0.9(13) . . . . ?
C01E C01J C01S C01X 176.8(8) . . . . ?
C01F O00G C02D C01T -144.1(10) . . . . ?
C01F C01M C01P C01Y -2.8(14) . . . . ?
C01F C01Q C01X C01S -71.8(12) . . . . ?
C01F C01Q C025 C01Y 0.5(15) . . . . ?
C01G C00T C00X O00B -178.5(8) . . . . ?
C01G C00T C00X C013 4.4(14) . . . . ?
C01G C00T C00Y C00Z -56.2(11) . . . . ?
C01G C01H C023 C02E 9.8(15) . . . . ?
C01G C01H C023 C02K -111.1(12) . . . . ?
C01G C01H C023 C02U 129.9(11) . . . . ?
C01I C01C C01U O00I 178.0(8) . . . . ?
C01I C01C C01U C01S -3.9(13) . . . . ?
C01I C01E C01J C01S -2.0(13) . . . . ?
C01I C01E C022 C021 -167.4(9) . . . . ?
C01I C01E C022 C024 72.0(11) . . . . ?
C01I C01E C022 C02O -46.0(12) . . . . ?
C01J C01E C01I C01C 2.1(13) . . . . ?
C01J C01E C022 C021 14.2(13) . . . . ?
C01J C01E C022 C024 -106.5(10) . . . . ?
C01J C01E C022 C02O 135.6(10) . . . . ?
C01J C01S C01U O00I -177.9(8) . . . . ?
C01J C01S C01U C01C 4.0(14) . . . . ?
C01J C01S C01X C01Q -62.5(11) . . . . ?
C01L C00S C1 Ir1 178.3(7) . . . . ?
C01L C00S C1 C00V -0.3(14) . . . . ?
C01M C01F C01Q C01X 172.3(9) . . . . ?
C01M C01F C01Q C025 -2.2(14) . . . . ?
C01M C01P C01Y C025 1.2(15) . . . . ?
C01M C01P C01Y C02A -176.4(10) . . . . ?
C01O C020 C02C O00I 178.4(10) . . . . ?
C01P C01Y C025 C01Q 0.0(15) . . . . ?
C01P C01Y C02A C0AA -48.3(19) . . . . ?
C01P C01Y C02A C18B -135.8(16) . . . . ?
C01P C01Y C02A C3 110.4(16) . . . . ?
C01P C01Y C02A C4 -9(2) . . . . ?
C01P C01Y C02A C5 64.1(17) . . . . ?
C01P C01Y C02A C18A -172.9(16) . . . . ?
C01Q C01F C01M C018 -171.4(8) . . . . ?
C01Q C01F C01M C01P 3.3(13) . . . . ?
C01T N00H N00L N1 -178.2(7) . . . . ?
C01T N00H C00R C00K 177.1(8) . . . . ?
C01U O00I C02C C020 -172.5(9) . . . . ?
C01U C01C C01I C01E 0.8(14) . . . . ?
C01U C01S C01X C01Q 115.1(10) . . . . ?
C01V C00Z C015 O00A -179.5(7) . . . . ?
C01V C00Z C015 C012 -5.1(12) . . . . ?
C01X C01Q C025 C01Y -174.0(9) . . . . ?
C01X C01S C01U O00I 4.6(14) . . . . ?
C01X C01S C01U C01C -173.6(9) . . . . ?
C022 C01E C01I C01C -176.4(8) . . . . ?
C022 C01E C01J C01S 176.5(8) . . . . ?
C025 C01Q C01X C01S 102.6(10) . . . . ?
C025 C01Y C02A C0AA 134.2(17) . . . . ?
C025 C01Y C02A C18B 46.7(18) . . . . ?
C025 C01Y C02A C3 -67.1(18) . . . . ?
C025 C01Y C02A C4 173.7(17) . . . . ?
C025 C01Y C02A C5 -113.5(16) . . . . ?
C025 C01Y C02A C18A 10(2) . . . . ?
C028 O00B C00X C00T 77.1(12) . . . . ?
C028 O00B C00X C013 -105.8(11) . . . . ?
C02A C01Y C025 C01Q 177.6(10) . . . . ?
C02C O00I C01U C01C -93.2(10) . . . . ?
C02C O00I C01U C01S 88.7(10) . . . . ?
C02D O00G C01F C01M 105.5(10) . . . . ?
C02D O00G C01F C01Q -79.3(12) . . . . ?
C12 C01N C01W C01A -54.9(12) . . . . ?
C12 C01N C01W C01V 126.6(11) . . . . ?
C1AA C01N C01W C01A 61.7(13) . . . . ?
C1AA C01N C01W C01V -116.8(11) . . . . ?
C0 C01N C01W C01A -178.2(10) . . . . ?
C0 C01N C01W C01V 3.4(14) . . . . ?
Cl7 C02I C02M Cl8 -3(5) . . . . ?
C13 C01N C01W C01A -128(2) . . . . ?
C13 C01N C01W C01V 53(2) . . . . ?
C9 C01N C01W C01A -8(3) . . . . ?
C9 C01N C01W C01V 173(2) . . . . ?
C7 C01N C01W C01A 121(2) . . . . ?
C7 C01N C01W C01V -57(2) . . . . ?
Cl2 C6 C8 Cl0A 36(3) . . . . ?

loop_
_smtbx_masks_void_nr
_smtbx_masks_void_average_x
_smtbx_masks_void_average_y
_smtbx_masks_void_average_z
_smtbx_masks_void_volume
_smtbx_masks_void_count_electrons
_smtbx_masks_void_content
1 0.101 -0.172 0.369 191.7 46.1 '1 CH2Cl2'
2 -0.101 0.172 0.631 191.7 45.4 '1 CH2Cl2'
3 -0.101 0.328 0.131 191.7 45.4 '1 CH2Cl2'
4 0.101 0.672 0.869 191.7 46.1 '1 CH2Cl2'
5 0.181 0.736 0.654 8.5 0.0 ?
6 0.181 0.764 0.154 8.5 0.0 ?
7 0.819 0.236 0.846 8.5 0.0 ?
8 0.819 0.264 0.346 8.5 0.0 ?
